data_1545869
loop_
_publ_author_name
'Hoshino, Manabu'
'Khutia, Anupam'
'Xing, Hongzhu'
'Inokuma, Yasuhide'
'Fujita, Makoto'

_publ_section_title
;
 The crystalline sponge method updated
;
_journal_issue 2
_journal_name_full IUCrJ
_journal_page_first 139
_journal_page_last 151
_journal_paper_doi 10.1107/S2052252515024379
_journal_volume 3
_journal_year 2016
_chemical_formula_sum 'C123 H112.85 I11.99 N24 O12.39 Zn5.99'
_chemical_formula_weight 4038.80
_space_group_crystal_system triclinic
_space_group_IT_number 2
_space_group_name_Hall '-P 1'
_space_group_name_H-M_alt 'P -1'
_symmetry_space_group_name_Hall '-P 1'
_symmetry_space_group_name_H-M 'P -1'
_atom_sites_solution_hydrogens geom
_atom_sites_solution_primary iterative
_atom_sites_solution_secondary difmap
_audit_creation_method SHELXL-2014/7
_cell_angle_alpha 96.803(3)
_cell_angle_beta 93.488(3)
_cell_angle_gamma 110.229(4)
_cell_formula_units_Z 2
_cell_length_a 14.8303(5)
_cell_length_b 17.9130(8)
_cell_length_c 29.8943(8)
_cell_measurement_reflns_used 12020
_cell_measurement_temperature 100(2)
_cell_measurement_theta_max 72.8160
_cell_measurement_theta_min 4.1030
_cell_volume 7355.0(5)
_computing_cell_refinement 'CrysAlisPro 1.171.38.41 (Rigaku OD, 2015)'
_computing_data_collection 'CrysAlisPro 1.171.37.35 (Agilent Tech., 2014)'
_computing_data_reduction 'CrysAlisPro 1.171.38.41 (Rigaku OD, 2015)'
_computing_molecular_graphics 'shelXle (Hubschle et al., 2011)'
_computing_publication_material 'SHELXL-2014/7 (Sheldrick, 2014)'
_computing_structure_refinement 'SHELXL-2014/7 (Sheldrick, 2014)'
_computing_structure_solution 'SHELXT-2014/5 (Sheldrick, 2014)'
_diffrn_ambient_environment N~2~
_diffrn_ambient_temperature 100(2)
_diffrn_detector 'CCD plate'
_diffrn_detector_area_resol_mean 5.2332
_diffrn_detector_type AtlasS2
_diffrn_measured_fraction_theta_full 0.868
_diffrn_measured_fraction_theta_max 0.842
_diffrn_measurement_device 'four-circle diffractometer'
_diffrn_measurement_device_type 'SuperNova, Dual, Cu at zero, AtlasS2'
_diffrn_measurement_method '\w scans'
_diffrn_radiation_monochromator mirror
_diffrn_radiation_probe x-ray
_diffrn_radiation_type 'Cu K\a'
_diffrn_radiation_wavelength 1.54184
_diffrn_reflns_av_R_equivalents 0.0651
_diffrn_reflns_av_unetI/netI 0.0918
_diffrn_reflns_Laue_measured_fraction_full 0.868
_diffrn_reflns_Laue_measured_fraction_max 0.842
_diffrn_reflns_limit_h_max 18
_diffrn_reflns_limit_h_min -17
_diffrn_reflns_limit_k_max 22
_diffrn_reflns_limit_k_min -21
_diffrn_reflns_limit_l_max 35
_diffrn_reflns_limit_l_min -37
_diffrn_reflns_number 48924
_diffrn_reflns_point_group_measured_fraction_full 0.868
_diffrn_reflns_point_group_measured_fraction_max 0.842
_diffrn_reflns_theta_full 67.684
_diffrn_reflns_theta_max 74.335
_diffrn_reflns_theta_min 3.240
_diffrn_source 'micro-focus sealed X-ray tube'
_diffrn_source_type 'SuperNova (Cu) X-ray Source'
_exptl_absorpt_coefficient_mu 21.334
_exptl_absorpt_correction_T_max 0.316
_exptl_absorpt_correction_T_min 0.065
_exptl_absorpt_correction_type gaussian
_exptl_absorpt_process_details
;
CrysAlisPro 1.171.38.41 (Rigaku Oxford Diffraction, 2015)
Numerical absorption correction based on gaussian integration over
   a multifaceted crystal model
Empirical absorption correction using spherical harmonics,
 implemented in SCALE3 ABSPACK scaling algorithm.
;
_exptl_crystal_colour yellow
_exptl_crystal_density_diffrn 1.824
_exptl_crystal_description block
_exptl_crystal_F_000 3866
_exptl_crystal_size_max 0.250
_exptl_crystal_size_mid 0.100
_exptl_crystal_size_min 0.080
_refine_diff_density_max 0.846
_refine_diff_density_min -0.869
_refine_diff_density_rms 0.111
_refine_ls_extinction_method none
_refine_ls_goodness_of_fit_ref 0.866
_refine_ls_hydrogen_treatment constr
_refine_ls_matrix_type full
_refine_ls_number_parameters 2148
_refine_ls_number_reflns 25293
_refine_ls_number_restraints 1062
_refine_ls_restrained_S_all 0.859
_refine_ls_R_factor_all 0.0980
_refine_ls_R_factor_gt 0.0546
_refine_ls_shift/su_max 0.002
_refine_ls_shift/su_mean 0.000
_refine_ls_structure_factor_coef Fsqd
_refine_ls_weighting_details 'w=1/[\s^2^(Fo^2^)+(0.0663P)^2^] where P=(Fo^2^+2Fc^2^)/3'
_refine_ls_weighting_scheme calc
_refine_ls_wR_factor_gt 0.1247
_refine_ls_wR_factor_ref 0.1379
_reflns_Friedel_coverage 0.000
_reflns_number_gt 13383
_reflns_number_total 25293
_reflns_threshold_expression 'I > 2\s(I)'
_cod_data_source_file de5035.cif
_cod_data_source_block cubane_twin_2
_cod_database_code 1545869
_shelx_shelxl_version_number 2014/7
_shelx_space_group_comment
;
The symmetry employed for this shelxl refinement is uniquely defined
by the following loop, which should always be used as a source of
symmetry information in preference to the above space-group names.
They are only intended as comments.
;
_shelx_estimated_absorpt_t_min 0.076
_shelx_estimated_absorpt_t_max 0.280
_oxdiff_exptl_absorpt_empirical_full_min 0.616
_oxdiff_exptl_absorpt_empirical_full_max 1.596
_oxdiff_exptl_absorpt_empirical_details
;
Empirical correction (ABSPACK) includes:
- Absorption correction using spherical harmonics
- Frame scaling
- B-factor correction
;

loop_
_space_group_symop_operation_xyz
'x, y, z'
'-x, -y, -z'

loop_
_atom_site_label
_atom_site_type_symbol
_atom_site_fract_x
_atom_site_fract_y
_atom_site_fract_z
_atom_site_U_iso_or_equiv
_atom_site_adp_type
_atom_site_occupancy
_atom_site_site_symmetry_order
_atom_site_calc_flag
_atom_site_refinement_flags_posn
_atom_site_refinement_flags_adp
_atom_site_refinement_flags_occupancy
_atom_site_disorder_assembly
_atom_site_disorder_group
Zn1 Zn 1.05302(7) 1.34626(8) 0.90654(4) 0.0573(3) Uani 1 1 d . . . . .
Zn2 Zn 0.72095(8) 0.75335(7) 0.56224(5) 0.0687(4) Uani 1 1 d . . . . .
Zn4 Zn -0.21749(8) 0.34862(7) 0.39954(4) 0.0541(3) Uani 1 1 d . . . . .
Zn6 Zn 0.46020(9) 0.17386(10) 0.21617(5) 0.0739(4) Uani 1 1 d . . . . .
N101 N 0.9438(4) 1.2681(4) 0.8587(2) 0.0542(18) Uani 1 1 d . . . . .
C102 C 0.8705(6) 1.2912(6) 0.8452(3) 0.064(3) Uani 1 1 d . . . . .
H102 H 0.8707 1.3424 0.8580 0.076 Uiso 1 1 calc R U . . .
C103 C 0.7957(7) 1.2433(6) 0.8138(4) 0.070(3) Uani 1 1 d . . . . .
H103 H 0.7438 1.2604 0.8058 0.084 Uiso 1 1 calc R U . . .
C104 C 0.7964(5) 1.1694(5) 0.7937(3) 0.052(2) Uani 1 1 d . . . . .
C105 C 0.8716(6) 1.1461(6) 0.8072(3) 0.060(2) Uani 1 1 d . . . . .
H105 H 0.8745 1.0961 0.7943 0.072 Uiso 1 1 calc R U . . .
C106 C 0.9435(6) 1.1974(6) 0.8403(3) 0.063(3) Uani 1 1 d . . . . .
H106 H 0.9947 1.1806 0.8501 0.076 Uiso 1 1 calc R U . . .
N111 N 0.6959(5) 0.8336(4) 0.6109(3) 0.058(2) Uani 1 1 d . . . . .
C112 C 0.7572(6) 0.8683(5) 0.6487(3) 0.062(3) Uani 1 1 d . . . . .
H112 H 0.8107 0.8519 0.6547 0.075 Uiso 1 1 calc R U . . .
C113 C 0.7443(6) 0.9274(5) 0.6791(3) 0.058(2) Uani 1 1 d . . . . .
H113 H 0.7898 0.9522 0.7051 0.069 Uiso 1 1 calc R U . . .
C114 C 0.6664(5) 0.9499(5) 0.6719(3) 0.050(2) Uani 1 1 d . . . . .
C115 C 0.6034(6) 0.9136(5) 0.6330(3) 0.061(3) Uani 1 1 d . . . . .
H115 H 0.5492 0.9288 0.6266 0.073 Uiso 1 1 calc R U . . .
C116 C 0.6192(6) 0.8557(6) 0.6036(4) 0.072(3) Uani 1 1 d . . . . .
H116 H 0.5746 0.8306 0.5773 0.086 Uiso 1 1 calc R U . . .
N121 N 0.2958(5) 1.1236(5) 0.7384(3) 0.0586(19) Uani 1 1 d . . . . .
C122 C 0.3734(7) 1.1654(7) 0.7669(4) 0.091(4) Uani 1 1 d . . . . .
H122 H 0.3692 1.2043 0.7904 0.110 Uiso 1 1 calc R U . . .
C123 C 0.4609(7) 1.1542(7) 0.7634(4) 0.092(4) Uani 1 1 d . . . . .
H123 H 0.5149 1.1842 0.7850 0.110 Uiso 1 1 calc R U . . .
C124 C 0.4701(5) 1.1012(5) 0.7297(3) 0.049(2) Uani 1 1 d . . . . .
C125 C 0.3911(6) 1.0571(6) 0.7004(3) 0.069(3) Uani 1 1 d . . . . .
H125 H 0.3937 1.0182 0.6765 0.083 Uiso 1 1 calc R U . . .
C126 C 0.3035(6) 1.0716(7) 0.7070(4) 0.076(3) Uani 1 1 d . . . . .
H126 H 0.2475 1.0408 0.6868 0.091 Uiso 1 1 calc R U . . .
C131 C 0.7163(5) 1.1186(5) 0.7592(3) 0.0439(18) Uani 1 1 d . . . . .
N132 N 0.7255(4) 1.0548(4) 0.7356(2) 0.0511(18) Uani 1 1 d . . . . .
C133 C 0.6526(5) 1.0143(5) 0.7030(3) 0.0448(19) Uani 1 1 d . . . . .
N134 N 0.5697(4) 1.0286(4) 0.6980(2) 0.0476(16) Uani 1 1 d . . . . .
C135 C 0.5640(5) 1.0879(5) 0.7271(3) 0.049(2) Uani 1 1 d . . . . .
N136 N 0.6369(4) 1.1380(4) 0.7573(2) 0.0528(18) Uani 1 1 d . . . . .
N141 N 0.5882(5) 0.6598(4) 0.5539(3) 0.057(2) Uani 1 1 d . . . . .
C142 C 0.5296(6) 0.6337(5) 0.5157(3) 0.057(2) Uani 1 1 d . . . . .
H142 H 0.5479 0.6590 0.4897 0.068 Uiso 1 1 calc R U . . .
C143 C 0.4412(6) 0.5694(5) 0.5126(3) 0.057(2) Uani 1 1 d . . . . .
H143 H 0.3994 0.5519 0.4850 0.068 Uiso 1 1 calc R U . . .
C144 C 0.4159(5) 0.5322(5) 0.5498(3) 0.048(2) Uani 1 1 d . . . . .
C145 C 0.4743(7) 0.5603(6) 0.5904(4) 0.067(3) Uani 1 1 d . . . . .
H145 H 0.4570 0.5367 0.6169 0.081 Uiso 1 1 calc R U . . .
C146 C 0.5609(7) 0.6257(6) 0.5905(4) 0.078(3) Uani 1 1 d . . . . .
H146 H 0.6020 0.6466 0.6181 0.093 Uiso 1 1 calc R U . . .
N151 N -0.0938(5) 0.3811(4) 0.4450(3) 0.0531(18) Uani 1 1 d . . . . .
C152 C -0.0104(6) 0.4402(5) 0.4409(3) 0.0492(19) Uani 1 1 d . . . . .
H152 H -0.0098 0.4755 0.4195 0.059 Uiso 1 1 calc R U . . .
C153 C 0.0744(6) 0.4508(5) 0.4671(3) 0.049(2) Uani 1 1 d . . . . .
H153 H 0.1322 0.4936 0.4641 0.059 Uiso 1 1 calc R U . . .
C154 C 0.0743(5) 0.3992(5) 0.4973(3) 0.0463(19) Uani 1 1 d . . . . .
C155 C -0.0114(7) 0.3404(6) 0.5026(4) 0.069(3) Uani 1 1 d . . . . .
H155 H -0.0138 0.3051 0.5242 0.083 Uiso 1 1 calc R U . . .
C156 C -0.0944(7) 0.3334(6) 0.4757(4) 0.076(3) Uani 1 1 d . . . . .
H156 H -0.1538 0.2930 0.4795 0.091 Uiso 1 1 calc R U . . .
N161 N 0.1954(5) 0.2185(5) 0.6865(3) 0.0563(19) Uani 1 1 d . . . . .
C162 C 0.2725(7) 0.2852(6) 0.6891(4) 0.068(3) Uani 1 1 d . . . . .
H162 H 0.3173 0.3010 0.7156 0.082 Uiso 1 1 calc R U . . .
C163 C 0.2905(7) 0.3326(7) 0.6550(4) 0.069(3) Uani 1 1 d . . . . .
H163 H 0.3475 0.3790 0.6571 0.083 Uiso 1 1 calc R U . . .
C164 C 0.2207(6) 0.3090(5) 0.6170(3) 0.052(2) Uani 1 1 d . . . . .
C165 C 0.1436(7) 0.2398(6) 0.6145(3) 0.063(3) Uani 1 1 d . . . . .
H165 H 0.0974 0.2219 0.5885 0.075 Uiso 1 1 calc R U . . .
C166 C 0.1322(7) 0.1957(7) 0.6494(3) 0.065(3) Uani 1 1 d . . . . .
H166 H 0.0777 0.1473 0.6472 0.078 Uiso 1 1 calc R U . . .
C171 C 0.3221(6) 0.4646(5) 0.5486(3) 0.0477(19) Uani 1 1 d . . . . .
N172 N 0.2478(5) 0.4624(4) 0.5204(2) 0.0481(16) Uani 1 1 d . . . . .
C173 C 0.1640(6) 0.4040(5) 0.5255(3) 0.0475(19) Uani 1 1 d . . . . .
N174 N 0.1529(5) 0.3532(4) 0.5547(2) 0.0501(17) Uani 1 1 d . . . . .
C175 C 0.2323(6) 0.3612(5) 0.5806(3) 0.053(2) Uani 1 1 d . . . . .
N176 N 0.3201(5) 0.4158(4) 0.5786(3) 0.0507(17) Uani 1 1 d . . . . .
N201 N -0.1815(5) 0.2717(4) 0.3528(3) 0.060(2) Uani 1 1 d . . . . .
C202 C -0.2474(6) 0.2073(6) 0.3288(4) 0.072(3) Uani 1 1 d . . . . .
H202 H -0.3119 0.1909 0.3364 0.087 Uiso 1 1 calc R U . . .
C203 C -0.2249(6) 0.1620(6) 0.2922(3) 0.067(3) Uani 1 1 d . . . . .
H203 H -0.2742 0.1171 0.2746 0.081 Uiso 1 1 calc R U . . .
C204 C -0.1314(6) 0.1835(5) 0.2822(3) 0.052(2) Uani 1 1 d . . . . .
C205 C -0.0641(6) 0.2502(7) 0.3083(4) 0.095(4) Uani 1 1 d . . . . .
H205 H 0.0016 0.2665 0.3024 0.114 Uiso 1 1 calc R U . . .
C206 C -0.0901(7) 0.2936(7) 0.3427(4) 0.096(4) Uani 1 1 d . . . . .
H206 H -0.0424 0.3402 0.3597 0.115 Uiso 1 1 calc R U . . .
N211 N -0.3552(6) -0.1239(5) 0.0841(4) 0.089(3) Uani 1 1 d . . . . .
C212 C -0.2639(8) -0.1236(6) 0.0873(4) 0.089(4) Uani 1 1 d . . . . .
H212 H -0.2483 -0.1601 0.0663 0.106 Uiso 1 1 calc R U . . .
C213 C -0.1923(7) -0.0723(6) 0.1199(4) 0.074(3) Uani 1 1 d . . . . .
H213 H -0.1288 -0.0740 0.1215 0.089 Uiso 1 1 calc R U . . .
C214 C -0.2147(6) -0.0179(6) 0.1504(3) 0.062(2) Uani 1 1 d . . . . .
C215 C -0.3087(7) -0.0187(6) 0.1479(4) 0.078(3) Uani 1 1 d . . . . .
H215 H -0.3262 0.0170 0.1687 0.094 Uiso 1 1 calc R U . . .
C216 C -0.3762(7) -0.0722(7) 0.1146(5) 0.092(4) Uani 1 1 d . . . . .
H216 H -0.4406 -0.0727 0.1130 0.111 Uiso 1 1 calc R U . . .
N221 N 0.3143(5) 0.1583(5) 0.2094(3) 0.0596(19) Uani 1 1 d . . . . .
C222 C 0.2502(6) 0.0995(6) 0.1800(3) 0.065(3) Uani 1 1 d . . . . .
H222 H 0.2727 0.0658 0.1602 0.079 Uiso 1 1 calc R U . . .
C223 C 0.1533(6) 0.0856(6) 0.1773(3) 0.060(2) Uani 1 1 d . . . . .
H223 H 0.1098 0.0438 0.1554 0.072 Uiso 1 1 calc R U . . .
C224 C 0.1195(5) 0.1325(5) 0.2062(3) 0.050(2) Uani 1 1 d . . . . .
C225 C 0.1858(6) 0.1955(6) 0.2371(3) 0.060(2) Uani 1 1 d . . . . .
H225 H 0.1652 0.2299 0.2573 0.073 Uiso 1 1 calc R U . . .
C226 C 0.2830(6) 0.2055(6) 0.2369(3) 0.069(3) Uani 1 1 d . . . . .
H226 H 0.3291 0.2481 0.2574 0.082 Uiso 1 1 calc R U . . .
C231 C -0.1036(5) 0.1368(5) 0.2450(3) 0.051(2) Uani 1 1 d . . . . .
N232 N -0.0095(4) 0.1595(5) 0.2411(2) 0.0533(18) Uani 1 1 d . . . . .
C233 C 0.0123(5) 0.1145(5) 0.2084(3) 0.0456(18) Uani 1 1 d . . . . .
N234 N -0.0483(5) 0.0557(4) 0.1777(2) 0.0522(17) Uani 1 1 d . . . . .
C235 C -0.1403(6) 0.0432(6) 0.1848(3) 0.055(2) Uani 1 1 d . . . . .
N236 N -0.1728(5) 0.0780(5) 0.2185(3) 0.0575(19) Uani 1 1 d . . . . .
N241 N 0.5134(5) 0.2439(6) 0.1674(3) 0.068(2) Uani 1 1 d . . . . .
C242 C 0.5846(9) 0.2327(9) 0.1453(5) 0.098(5) Uani 1 1 d . . . . .
H242 H 0.6088 0.1924 0.1525 0.117 Uiso 1 1 calc R U . . .
C243 C 0.6236(9) 0.2776(8) 0.1126(5) 0.090(4) Uani 1 1 d . . . . .
H243 H 0.6718 0.2669 0.0962 0.109 Uiso 1 1 calc R U . . .
C244 C 0.5915(6) 0.3392(5) 0.1037(3) 0.055(2) Uani 1 1 d . . . . .
C245 C 0.5193(7) 0.3505(6) 0.1264(3) 0.064(3) Uani 1 1 d . . . . .
H245 H 0.4951 0.3913 0.1203 0.076 Uiso 1 1 calc R U . . .
C246 C 0.4819(8) 0.3021(7) 0.1581(4) 0.074(3) Uani 1 1 d . . . . .
H246 H 0.4318 0.3105 0.1740 0.089 Uiso 1 1 calc R U . . .
N251 N 0.9630(4) 0.3822(5) -0.0516(2) 0.0521(18) Uani 1 1 d . . . . .
C252 C 0.9387(6) 0.4463(5) -0.0556(3) 0.052(2) Uani 1 1 d . . . . .
H252 H 0.9730 0.4832 -0.0745 0.062 Uiso 1 1 calc R U . . .
C253 C 0.8674(6) 0.4618(6) -0.0341(3) 0.051(2) Uani 1 1 d . . . . .
H253 H 0.8520 0.5078 -0.0385 0.062 Uiso 1 1 calc R U . . .
C254 C 0.8180(5) 0.4104(5) -0.0061(3) 0.047(2) Uani 1 1 d . . . . .
C255 C 0.8444(6) 0.3441(6) 0.0000(3) 0.052(2) Uani 1 1 d . . . . .
H255 H 0.8139 0.3080 0.0200 0.062 Uiso 1 1 calc R U . . .
C256 C 0.9161(6) 0.3331(6) -0.0240(3) 0.054(2) Uani 1 1 d . . . . .
H256 H 0.9331 0.2875 -0.0205 0.064 Uiso 1 1 calc R U . . .
N261 N 0.5765(8) 0.7057(6) 0.0261(6) 0.108(5) Uani 1 1 d . . . . .
C262 C 0.5618(12) 0.6684(9) 0.0617(8) 0.156(10) Uani 1 1 d . . . . .
H262 H 0.5350 0.6891 0.0862 0.187 Uiso 1 1 calc R U . . .
C263 C 0.5838(12) 0.5999(8) 0.0649(6) 0.128(6) Uani 1 1 d . . . . .
H263 H 0.5755 0.5755 0.0916 0.154 Uiso 1 1 calc R U . . .
C264 C 0.6177(6) 0.5686(6) 0.0288(4) 0.062(3) Uani 1 1 d . . . . .
C265 C 0.6342(7) 0.6077(6) -0.0069(4) 0.068(3) Uani 1 1 d . . . . .
H265 H 0.6613 0.5885 -0.0318 0.082 Uiso 1 1 calc R U . . .
C266 C 0.6115(8) 0.6762(6) -0.0075(5) 0.086(4) Uani 1 1 d . . . . .
H266 H 0.6220 0.7027 -0.0334 0.104 Uiso 1 1 calc R U . . .
C271 C 0.6341(5) 0.3905(5) 0.0698(3) 0.046(2) Uani 1 1 d . . . . .
N272 N 0.7012(4) 0.3736(4) 0.0473(2) 0.0507(17) Uani 1 1 d . . . . .
C273 C 0.7375(5) 0.4229(5) 0.0175(3) 0.048(2) Uani 1 1 d . . . . .
N274 N 0.7130(4) 0.4859(4) 0.0094(2) 0.0480(16) Uani 1 1 d . . . . .
C275 C 0.6454(6) 0.4969(5) 0.0346(3) 0.054(2) Uani 1 1 d . . . . .
N276 N 0.6037(4) 0.4515(4) 0.0650(2) 0.0499(18) Uani 1 1 d . . . . .
I11A I 1.1250(3) 1.2753(5) 0.9488(2) 0.0476(11) Uani 0.42(3) 1 d . . P A 1
I12A I 1.1380(6) 1.4733(5) 0.8666(3) 0.0521(12) Uani 0.42(3) 1 d . . P A 1
I21A I 0.7407(2) 0.8189(3) 0.49047(12) 0.0609(19) Uani 0.40(2) 1 d . . P B 1
I22A I 0.8381(3) 0.6988(3) 0.60069(13) 0.0678(18) Uani 0.40(2) 1 d . . P B 1
Zn3A Zn 0.1770(4) 1.1598(3) 0.74301(18) 0.0457(9) Uani 0.678(15) 1 d . . P C 1
I31A I 0.21227(18) 1.26611(17) 0.81200(9) 0.0741(8) Uani 0.678(15) 1 d . . P C 1
I32A I 0.02142(16) 1.04238(15) 0.72207(7) 0.0577(7) Uani 0.678(15) 1 d . . P C 1
I41A I -0.2117(2) 0.46434(15) 0.35861(8) 0.0570(7) Uani 0.77(2) 1 d . . P D 1
I42A I -0.3591(2) 0.2609(3) 0.43751(8) 0.0563(6) Uani 0.77(2) 1 d . . P D 1
Zn5A Zn -0.4355(13) -0.1798(11) 0.0191(10) 0.087(5) Uani 0.352(11) 1 d . . P E 1
I51A I -0.6041(3) -0.1982(5) 0.0370(4) 0.116(3) Uani 0.352(11) 1 d . . P E 1
I52A I -0.3493(7) -0.1153(2) -0.0479(2) 0.0948(17) Uani 0.352(11) 1 d . . P E 1
I61A I 0.5298(3) 0.2650(3) 0.29434(14) 0.0890(10) Uani 0.58(2) 1 d . . P F 1
I62A I 0.4780(5) 0.0444(4) 0.1911(2) 0.0863(11) Uani 0.58(2) 1 d . . P F 1
I11B I 1.1234(3) 1.2543(7) 0.9520(2) 0.0671(13) Uani 0.58(3) 1 d . . P A 2
I12B I 1.1408(5) 1.4589(7) 0.8695(2) 0.0832(14) Uani 0.58(3) 1 d . . P A 2
I21B I 0.7424(3) 0.8121(3) 0.49052(16) 0.150(3) Uani 0.60(2) 1 d . . P B 2
I22B I 0.8405(3) 0.7029(3) 0.60215(15) 0.154(4) Uani 0.60(2) 1 d . . P B 2
Zn3B Zn 0.1687(10) 1.1421(12) 0.7342(6) 0.100(5) Uani 0.322(15) 1 d . . P C 2
I31B I 0.1836(14) 1.2300(16) 0.8104(3) 0.145(4) Uani 0.322(15) 1 d . . P C 2
I32B I 0.0193(3) 1.0130(12) 0.7089(7) 0.127(4) Uani 0.322(15) 1 d . . P C 2
I41B I -0.1920(17) 0.4687(9) 0.3549(5) 0.114(4) Uani 0.23(2) 1 d . . P D 2
I42B I -0.3511(9) 0.2753(12) 0.4365(4) 0.079(3) Uani 0.23(2) 1 d . . P D 2
Zn5B Zn -0.4581(18) -0.1882(12) 0.029(1) 0.098(12) Uani 0.363(17) 1 d . . P E 2
I51B I -0.6163(2) -0.2212(3) 0.0669(4) 0.103(5) Uani 0.363(17) 1 d . . P E 2
I52B I -0.4109(9) -0.1232(3) -0.03869(18) 0.100(5) Uani 0.363(17) 1 d . . P E 2
I61B I 0.5289(4) 0.2419(11) 0.2908(3) 0.117(2) Uani 0.42(2) 1 d . . P F 2
I62B I 0.4739(6) 0.0305(8) 0.1838(4) 0.106(2) Uani 0.42(2) 1 d . . P F 2
Zn5C Zn -0.4726(17) -0.2048(13) 0.0482(7) 0.085(5) Uani 0.280(9) 1 d . . P E 3
I51C I -0.6220(3) -0.2488(5) 0.0967(4) 0.095(2) Uani 0.280(9) 1 d . . P E 3
I52C I -0.4731(9) -0.1412(5) -0.0211(3) 0.111(3) Uani 0.280(9) 1 d . . P E 3
C301 C -0.0311(13) 0.5516(14) 0.2780(7) 0.137(5) Uani 1 1 d . U . . .
C302 C -0.0722(11) 0.6211(11) 0.2959(7) 0.132(5) Uani 1 1 d . U . . .
H302 H -0.1424 0.6135 0.2947 0.159 Uiso 1 1 calc R U . . .
C303 C 0.0009(11) 0.6450(11) 0.3423(7) 0.127(5) Uani 1 1 d . U . . .
H303 H -0.0159 0.6554 0.3738 0.153 Uiso 1 1 calc R U . . .
C304 C 0.0465(12) 0.5818(12) 0.3246(7) 0.137(6) Uani 1 1 d . U . . .
H304 H 0.0630 0.5448 0.3435 0.165 Uiso 1 1 calc R U . . .
C305 C 0.1209(13) 0.6427(15) 0.2984(7) 0.160(7) Uani 1 1 d . U . . .
H305 H 0.1913 0.6513 0.2988 0.192 Uiso 1 1 calc R U . . .
C306 C 0.0456(14) 0.6155(15) 0.2549(7) 0.170(7) Uani 1 1 d . U . . .
H306 H 0.0621 0.6052 0.2233 0.204 Uiso 1 1 calc R U . . .
C307 C 0.0034(11) 0.6848(13) 0.2723(7) 0.151(6) Uani 1 1 d . U . . .
H307 H -0.0099 0.7237 0.2539 0.181 Uiso 1 1 calc R U . . .
C308 C 0.0778(12) 0.7070(14) 0.3174(7) 0.147(6) Uani 1 1 d . U . . .
C309 C -0.071(2) 0.469(2) 0.2576(8) 0.195(11) Uani 1 1 d . U . . .
O310 O -0.1654(10) 0.4541(11) 0.2406(4) 0.173(6) Uani 1 1 d . U . . .
O311 O -0.047(2) 0.4158(14) 0.2523(10) 0.287(13) Uani 1 1 d . U . . .
C312 C -0.2105(18) 0.3616(18) 0.2165(9) 0.283(19) Uani 1 1 d . U . . .
H31A H -0.2776 0.3493 0.2041 0.425 Uiso 1 1 calc R U . . .
H31B H -0.1725 0.3532 0.1919 0.425 Uiso 1 1 calc R U . . .
H31C H -0.2087 0.3261 0.2388 0.425 Uiso 1 1 calc R U . . .
C313 C 0.1417(14) 0.7893(18) 0.3381(10) 0.181(9) Uani 1 1 d . U . . .
O314 O 0.0962(9) 0.8228(10) 0.3689(6) 0.182(7) Uani 1 1 d . U . . .
O315 O 0.2194(8) 0.8268(12) 0.3284(6) 0.244(10) Uani 1 1 d . U . . .
C316 C 0.1504(15) 0.9064(13) 0.3908(9) 0.232(14) Uani 1 1 d . U . . .
H31D H 0.1111 0.9238 0.4119 0.348 Uiso 1 1 calc R U . . .
H31E H 0.2107 0.9089 0.4074 0.348 Uiso 1 1 calc R U . . .
H31F H 0.1653 0.9419 0.3676 0.348 Uiso 1 1 calc R U . . .
C401 C -0.065(3) 0.2615(18) 0.1161(10) 0.107(11) Uani 0.404(7) 1 d D U P G 2
C402 C 0.010(3) 0.297(2) 0.1633(10) 0.125(12) Uani 0.404(7) 1 d D U P G 2
H402 H -0.0064 0.2832 0.1941 0.151 Uiso 0.404(7) 1 calc R U P G 2
C403 C 0.045(3) 0.3855(19) 0.1500(9) 0.128(12) Uani 0.404(7) 1 d D U P G 2
H403 H 0.0459 0.4328 0.1717 0.153 Uiso 0.404(7) 1 calc R U P G 2
C404 C -0.035(2) 0.3500(16) 0.1050(10) 0.108(11) Uani 0.404(7) 1 d D U P G 2
H404 H -0.0795 0.3760 0.0937 0.129 Uiso 0.404(7) 1 calc R U P G 2
C405 C 0.060(3) 0.3443(19) 0.0813(9) 0.115(12) Uani 0.404(7) 1 d D U P G 2
H405 H 0.0728 0.3601 0.0507 0.138 Uiso 0.404(7) 1 calc R U P G 2
C406 C 0.027(3) 0.2573(17) 0.0882(12) 0.114(10) Uani 0.404(7) 1 d D U P G 2
H406 H 0.0248 0.2114 0.0651 0.136 Uiso 0.404(7) 1 calc R U P G 2
C407 C 0.105(3) 0.293(2) 0.1401(12) 0.121(11) Uani 0.404(7) 1 d D U P G 2
H407 H 0.1475 0.2647 0.1517 0.145 Uiso 0.404(7) 1 calc R U P G 2
C408 C 0.146(3) 0.384(2) 0.1264(10) 0.105(10) Uani 0.404(7) 1 d D U P G 2
C409 C -0.163(3) 0.200(2) 0.1142(12) 0.121(12) Uani 0.404(7) 1 d D U P G 2
O410 O -0.202(2) 0.1970(17) 0.0716(10) 0.136(11) Uani 0.404(7) 1 d D U P G 2
O411 O -0.188(2) 0.161(2) 0.1378(11) 0.20(2) Uani 0.404(7) 1 d D U P G 2
C412 C -0.295(2) 0.1252(19) 0.0609(11) 0.097(10) Uani 0.404(7) 1 d D U P G 2
H41A H -0.3232 0.1228 0.0300 0.145 Uiso 0.404(7) 1 calc R U P G 2
H41B H -0.2815 0.0759 0.0633 0.145 Uiso 0.404(7) 1 calc R U P G 2
H41C H -0.3405 0.1303 0.0824 0.145 Uiso 0.404(7) 1 calc R U P G 2
C413 C 0.238(3) 0.426(2) 0.1235(15) 0.105(12) Uani 0.404(7) 1 d D U P G 2
O414 O 0.2466(17) 0.5038(17) 0.1193(9) 0.138(11) Uani 0.404(7) 1 d D U P G 2
O415 O 0.309(2) 0.402(2) 0.1291(13) 0.185(16) Uani 0.404(7) 1 d D U P G 2
C416 C 0.347(2) 0.563(3) 0.1183(13) 0.156(19) Uani 0.404(7) 1 d D U P G 2
H41D H 0.3444 0.6157 0.1153 0.234 Uiso 0.404(7) 1 calc R U P G 2
H41E H 0.3867 0.5662 0.1465 0.234 Uiso 0.404(7) 1 calc R U P G 2
H41F H 0.3758 0.5443 0.0925 0.234 Uiso 0.404(7) 1 calc R U P G 2
C501 C 0.394(3) 0.518(3) 0.2903(17) 0.180(10) Uani 0.596(7) 1 d . U P G 1
C502 C 0.438(2) 0.599(2) 0.3215(12) 0.153(10) Uani 0.596(7) 1 d . U P G 1
H502 H 0.5065 0.6371 0.3247 0.183 Uiso 0.596(7) 1 calc R U P G 1
C503 C 0.379(3) 0.547(2) 0.3615(13) 0.179(11) Uani 0.596(7) 1 d D U P G 1
H503 H 0.4093 0.5499 0.3927 0.215 Uiso 0.596(7) 1 calc R U P G 1
C504 C 0.348(3) 0.472(2) 0.3241(14) 0.177(10) Uani 0.596(7) 1 d D U P G 1
H504 H 0.3490 0.4176 0.3286 0.213 Uiso 0.596(7) 1 calc R U P G 1
C505 C 0.255(3) 0.490(3) 0.3085(15) 0.181(11) Uani 0.596(7) 1 d . U P G 1
H505 H 0.1868 0.4503 0.3039 0.218 Uiso 0.596(7) 1 calc R U P G 1
C506 C 0.304(2) 0.540(2) 0.2743(13) 0.150(10) Uani 0.596(7) 1 d . U P G 1
H506 H 0.2779 0.5376 0.2423 0.180 Uiso 0.596(7) 1 calc R U P G 1
C507 C 0.348(2) 0.616(2) 0.3096(13) 0.153(9) Uani 0.596(7) 1 d . U P G 1
H507 H 0.3494 0.6704 0.3040 0.183 Uiso 0.596(7) 1 calc R U P G 1
C508 C 0.301(3) 0.574(3) 0.3515(14) 0.164(10) Uani 0.596(7) 1 d . U P G 1
C509 C 0.436(3) 0.477(2) 0.2671(16) 0.226(12) Uani 0.596(7) 1 d D U P G 1
O510 O 0.5498(15) 0.5236(13) 0.2633(9) 0.193(10) Uani 0.596(7) 1 d D U P G 1
O511 O 0.4162(16) 0.4338(15) 0.2221(10) 0.225(12) Uani 0.596(7) 1 d D U P G 1
C512 C 0.615(2) 0.498(2) 0.2371(14) 0.218(18) Uani 0.596(7) 1 d D U P G 1
H51A H 0.6791 0.5400 0.2422 0.327 Uiso 0.596(7) 1 calc R U P G 1
H51B H 0.6185 0.4483 0.2463 0.327 Uiso 0.596(7) 1 calc R U P G 1
H51C H 0.5908 0.4881 0.2048 0.327 Uiso 0.596(7) 1 calc R U P G 1
C513 C 0.284(4) 0.588(3) 0.3982(18) 0.240(16) Uani 0.596(7) 1 d D U P G 1
O514 O 0.2790(19) 0.676(2) 0.3921(7) 0.202(11) Uani 0.596(7) 1 d D U P G 1
O515 O 0.180(3) 0.562(3) 0.3932(19) 0.45(5) Uani 0.596(7) 1 d D U P G 1
C516 C 0.233(3) 0.711(3) 0.4255(10) 0.247(19) Uani 0.596(7) 1 d D U P G 1
H51D H 0.2344 0.7635 0.4184 0.370 Uiso 0.596(7) 1 calc R U P G 1
H51E H 0.1661 0.6753 0.4253 0.370 Uiso 0.596(7) 1 calc R U P G 1
H51F H 0.2680 0.7184 0.4555 0.370 Uiso 0.596(7) 1 calc R U P G 1
C601 C -0.0583(17) 0.0313(11) -0.0243(6) 0.140(5) Uani 1 1 d . U . . .
C602 C 0.014(2) -0.0174(12) -0.0437(6) 0.185(9) Uani 1 1 d . U . . .
H602 H 0.0214 -0.0333 -0.0762 0.223 Uiso 1 1 calc R U . . .
C603 C -0.043(3) -0.0775(14) -0.0090(9) 0.220(11) Uani 1 1 d . U . . .
H603 H -0.0730 -0.1373 -0.0172 0.264 Uiso 1 1 calc R U . . .
C604 C -0.094(2) -0.0301(18) 0.0071(10) 0.202(10) Uani 1 1 d . U . . .
H604 H -0.1635 -0.0527 0.0128 0.243 Uiso 1 1 calc R U . . .
C65A C -0.110(3) 0.0554(14) -0.0593(6) 0.139(7) Uani 0.706(17) 1 d D U P H 1
O66A O -0.166(2) 0.0886(14) -0.0371(6) 0.166(7) Uani 0.706(17) 1 d D U P H 1
O67A O -0.1037(19) 0.0500(10) -0.0992(4) 0.167(8) Uani 0.706(17) 1 d D U P H 1
C68A C -0.237(3) 0.107(2) -0.0657(10) 0.200(13) Uani 0.706(17) 1 d D U P H 1
H61A H -0.2741 0.1308 -0.0465 0.300 Uiso 0.706(17) 1 calc R U P H 1
H61B H -0.2032 0.1450 -0.0855 0.300 Uiso 0.706(17) 1 calc R U P H 1
H61C H -0.2807 0.0573 -0.0842 0.300 Uiso 0.706(17) 1 calc R U P H 1
C65B C -0.121(6) 0.087(4) -0.0330(17) 0.131(9) Uani 0.294(17) 1 d D U P H 2
O66B O -0.155(3) 0.0608(19) -0.0775(12) 0.106(11) Uani 0.294(17) 1 d D U P H 2
O67B O -0.128(3) 0.1467(18) -0.0118(11) 0.125(12) Uani 0.294(17) 1 d D U P H 2
C68B C -0.222(4) 0.098(4) -0.0930(13) 0.123(19) Uani 0.294(17) 1 d D U P H 2
H68A H -0.2452 0.0777 -0.1251 0.185 Uiso 0.294(17) 1 calc R U P H 2
H68B H -0.2778 0.0847 -0.0752 0.185 Uiso 0.294(17) 1 calc R U P H 2
H68C H -0.1898 0.1565 -0.0891 0.185 Uiso 0.294(17) 1 calc R U P H 2
C701 C 0.001(3) 0.2896(17) 0.1245(8) 0.147(8) Uani 0.596(7) 1 d D U P G 1
C702 C 0.064(2) 0.352(2) 0.1698(8) 0.156(9) Uani 0.596(7) 1 d D U P G 1
H702 H 0.0414 0.3551 0.2005 0.187 Uiso 0.596(7) 1 calc R U P G 1
C703 C 0.098(2) 0.4262(18) 0.1413(8) 0.140(9) Uani 0.596(7) 1 d D U P G 1
H703 H 0.0880 0.4778 0.1515 0.168 Uiso 0.596(7) 1 calc R U P G 1
C704 C 0.031(3) 0.3635(15) 0.0976(7) 0.138(9) Uani 0.596(7) 1 d D U P G 1
H704 H -0.0129 0.3758 0.0753 0.165 Uiso 0.596(7) 1 calc R U P G 1
C705 C 0.135(2) 0.3558(15) 0.0879(7) 0.133(8) Uani 0.596(7) 1 d D U P G 1
H705 H 0.1545 0.3532 0.0564 0.159 Uiso 0.596(7) 1 calc R U P G 1
C706 C 0.104(3) 0.2817(17) 0.1107(9) 0.151(9) Uani 0.596(7) 1 d D U P G 1
H706 H 0.1128 0.2299 0.0993 0.181 Uiso 0.596(7) 1 calc R U P G 1
C707 C 0.171(3) 0.349(2) 0.1600(10) 0.164(9) Uani 0.596(7) 1 d D U P G 1
H707 H 0.2138 0.3361 0.1823 0.197 Uiso 0.596(7) 1 calc R U P G 1
C708 C 0.209(3) 0.425(2) 0.1307(10) 0.125(9) Uani 0.596(7) 1 d D U P G 1
C709 C -0.096(3) 0.2258(17) 0.1240(9) 0.148(8) Uani 0.596(7) 1 d D U P G 1
O710 O -0.126(2) 0.2028(15) 0.0794(7) 0.176(9) Uani 0.596(7) 1 d D U P G 1
O711 O -0.129(2) 0.1996(16) 0.1517(7) 0.198(11) Uani 0.596(7) 1 d D U P G 1
C712 C -0.221(3) 0.1323(19) 0.0714(13) 0.186(13) Uani 0.596(7) 1 d D U P G 1
H71A H -0.2411 0.1171 0.0388 0.279 Uiso 0.596(7) 1 calc R U P G 1
H71B H -0.2126 0.0867 0.0839 0.279 Uiso 0.596(7) 1 calc R U P G 1
H71C H -0.2705 0.1475 0.0863 0.279 Uiso 0.596(7) 1 calc R U P G 1
C713 C 0.293(3) 0.480(2) 0.1283(11) 0.141(10) Uani 0.596(7) 1 d D U P G 1
O714 O 0.311(2) 0.5436(15) 0.1645(9) 0.203(11) Uani 0.596(7) 1 d D U P G 1
O715 O 0.3684(18) 0.4710(18) 0.1140(8) 0.178(9) Uani 0.596(7) 1 d D U P G 1
C716 C 0.414(3) 0.602(2) 0.1708(17) 0.25(2) Uani 0.596(7) 1 d D U P G 1
H71D H 0.4216 0.6447 0.1963 0.378 Uiso 0.596(7) 1 calc R U P G 1
H71E H 0.4582 0.5742 0.1771 0.378 Uiso 0.596(7) 1 calc R U P G 1
H71F H 0.4286 0.6266 0.1432 0.378 Uiso 0.596(7) 1 calc R U P G 1
C90A C 0.409(3) 1.005(3) 0.539(2) 0.33(3) Uani 0.5 1 d D U P I -1
H90A H 0.3388 0.9730 0.5321 0.395 Uiso 0.5 1 calc R U P I -1
H90B H 0.4428 0.9686 0.5462 0.395 Uiso 0.5 1 calc R U P I -1
C91A C 0.448(4) 1.045(4) 0.4968(16) 0.31(2) Uani 0.5 1 d D U P I -1
H91A H 0.4150 1.0096 0.4680 0.368 Uiso 0.5 1 calc R U P I -1
H91B H 0.4408 1.0977 0.4971 0.368 Uiso 0.5 1 calc R U P I -1
C92A C 0.556(4) 1.053(4) 0.5044(19) 0.34(3) Uani 0.5 1 d D U P I -1
H92A H 0.5672 1.0065 0.4876 0.410 Uiso 0.5 1 calc R U P I -1
H92B H 0.5991 1.1034 0.4954 0.410 Uiso 0.5 1 calc R U P I -1
C93A C 0.569(4) 1.054(4) 0.5562(19) 0.37(3) Uani 0.5 1 d D U P I -1
H93A H 0.6377 1.0657 0.5664 0.438 Uiso 0.5 1 calc R U P I -1
H93B H 0.5306 1.0005 0.5638 0.438 Uiso 0.5 1 calc R U P I -1
C94A C 0.534(5) 1.120(3) 0.581(2) 0.37(3) Uani 0.5 1 d D U P I -1
H94A H 0.5657 1.1387 0.6124 0.441 Uiso 0.5 1 calc R U P I -1
H94B H 0.5463 1.1665 0.5644 0.441 Uiso 0.5 1 calc R U P I -1
C95A C 0.425(5) 1.072(4) 0.5797(18) 0.32(3) Uani 0.5 1 d D U P I -1
H95A H 0.3865 1.1060 0.5744 0.384 Uiso 0.5 1 calc R U P I -1
H95B H 0.4100 1.0494 0.6081 0.384 Uiso 0.5 1 calc R U P I -1
C90B C 0.022(3) 0.935(2) 0.5904(12) 0.130(15) Uani 0.34(2) 1 d D U P J 2
H90C H 0.0135 0.9790 0.6110 0.156 Uiso 0.34(2) 1 calc R U P J 2
H90D H -0.0334 0.8850 0.5914 0.156 Uiso 0.34(2) 1 calc R U P J 2
C91B C 0.116(3) 0.924(3) 0.6061(11) 0.145(16) Uani 0.34(2) 1 d D U P J 2
H91C H 0.1674 0.9779 0.6137 0.174 Uiso 0.34(2) 1 calc R U P J 2
H91D H 0.1073 0.8994 0.6342 0.174 Uiso 0.34(2) 1 calc R U P J 2
C92B C 0.149(3) 0.873(3) 0.5720(12) 0.120(14) Uani 0.34(2) 1 d D U P J 2
H92C H 0.1058 0.8165 0.5702 0.144 Uiso 0.34(2) 1 calc R U P J 2
H92D H 0.2148 0.8772 0.5829 0.144 Uiso 0.34(2) 1 calc R U P J 2
C93B C 0.1494(18) 0.897(2) 0.5234(12) 0.095(12) Uani 0.34(2) 1 d D U P J 2
H93C H 0.1915 0.9538 0.5234 0.114 Uiso 0.34(2) 1 calc R U P J 2
H93D H 0.1700 0.8614 0.5018 0.114 Uiso 0.34(2) 1 calc R U P J 2
C94B C 0.0403(19) 0.884(2) 0.5126(12) 0.104(12) Uani 0.34(2) 1 d D U P J 2
H94C H 0.0248 0.8853 0.4800 0.124 Uiso 0.34(2) 1 calc R U P J 2
H94D H -0.0013 0.8323 0.5205 0.124 Uiso 0.34(2) 1 calc R U P J 2
C95B C 0.025(3) 0.955(2) 0.5420(12) 0.130(15) Uani 0.34(2) 1 d D U P J 2
H95C H 0.0785 1.0062 0.5408 0.156 Uiso 0.34(2) 1 calc R U P J 2
H95D H -0.0367 0.9605 0.5312 0.156 Uiso 0.34(2) 1 calc R U P J 2
C90E C 0.402(6) 0.679(4) 0.417(2) 0.32(3) Uani 0.404(7) 1 d D U P G 2
H90G H 0.4508 0.6778 0.4404 0.380 Uiso 0.404(7) 1 calc R U P G 2
H90H H 0.3385 0.6385 0.4206 0.380 Uiso 0.404(7) 1 calc R U P G 2
C91E C 0.431(6) 0.664(3) 0.369(3) 0.31(3) Uani 0.404(7) 1 d D U P G 2
H91G H 0.3749 0.6275 0.3480 0.368 Uiso 0.404(7) 1 calc R U P G 2
H91H H 0.4829 0.6416 0.3696 0.368 Uiso 0.404(7) 1 calc R U P G 2
C92E C 0.467(5) 0.751(4) 0.3555(16) 0.29(3) Uani 0.404(7) 1 d D U P G 2
H92G H 0.4921 0.7493 0.3255 0.354 Uiso 0.404(7) 1 calc R U P G 2
H92H H 0.4136 0.7714 0.3537 0.354 Uiso 0.404(7) 1 calc R U P G 2
C93E C 0.548(3) 0.805(3) 0.392(2) 0.25(2) Uani 0.404(7) 1 d D U P G 2
H93G H 0.5903 0.7756 0.4012 0.298 Uiso 0.404(7) 1 calc R U P G 2
H93H H 0.5881 0.8535 0.3802 0.298 Uiso 0.404(7) 1 calc R U P G 2
C94E C 0.500(4) 0.828(3) 0.4321(19) 0.24(2) Uani 0.404(7) 1 d D U P G 2
H94G H 0.5007 0.8834 0.4334 0.287 Uiso 0.404(7) 1 calc R U P G 2
H94H H 0.5311 0.8221 0.4611 0.287 Uiso 0.404(7) 1 calc R U P G 2
C95E C 0.395(4) 0.765(4) 0.421(2) 0.32(3) Uani 0.404(7) 1 d D U P G 2
H95G H 0.3638 0.7725 0.3928 0.387 Uiso 0.404(7) 1 calc R U P G 2
H95H H 0.3554 0.7722 0.4461 0.387 Uiso 0.404(7) 1 calc R U P G 2
C90D C 0.074(4) 0.927(4) 0.5161(12) 0.33(2) Uani 0.66(2) 1 d D U P J 1
H90K H 0.0155 0.8991 0.4943 0.399 Uiso 0.66(2) 1 calc R U P J 1
H90L H 0.1229 0.9653 0.5005 0.399 Uiso 0.66(2) 1 calc R U P J 1
C91D C 0.049(4) 0.974(3) 0.5579(16) 0.29(2) Uani 0.66(2) 1 d D U P J 1
H91K H 0.0615 1.0304 0.5542 0.351 Uiso 0.66(2) 1 calc R U P J 1
H91L H -0.0202 0.9480 0.5627 0.351 Uiso 0.66(2) 1 calc R U P J 1
C92D C 0.114(4) 0.968(3) 0.5971(11) 0.29(2) Uani 0.66(2) 1 d D U P J 1
H92K H 0.0897 0.9128 0.6053 0.353 Uiso 0.66(2) 1 calc R U P J 1
H92L H 0.1147 1.0062 0.6238 0.353 Uiso 0.66(2) 1 calc R U P J 1
C93D C 0.218(3) 0.986(3) 0.5845(16) 0.32(2) Uani 0.66(2) 1 d D U P J 1
H93K H 0.2373 1.0352 0.5696 0.387 Uiso 0.66(2) 1 calc R U P J 1
H93L H 0.2628 0.9965 0.6122 0.387 Uiso 0.66(2) 1 calc R U P J 1
C94D C 0.221(3) 0.915(3) 0.5525(18) 0.34(2) Uani 0.66(2) 1 d D U P J 1
H94K H 0.2497 0.8820 0.5689 0.404 Uiso 0.66(2) 1 calc R U P J 1
H94L H 0.2605 0.9334 0.5275 0.404 Uiso 0.66(2) 1 calc R U P J 1
C95D C 0.114(4) 0.866(2) 0.5339(19) 0.36(2) Uani 0.66(2) 1 d D U P J 1
H95K H 0.1102 0.8228 0.5091 0.435 Uiso 0.66(2) 1 calc R U P J 1
H95L H 0.0773 0.8415 0.5582 0.435 Uiso 0.66(2) 1 calc R U P J 1
C90C C 0.526(7) 0.506(6) 0.285(2) 0.41(4) Uani 0.404(7) 1 d D U P G 2
H90E H 0.5703 0.5530 0.3065 0.494 Uiso 0.404(7) 1 calc R U P G 2
H90F H 0.4826 0.4688 0.3034 0.494 Uiso 0.404(7) 1 calc R U P G 2
C91C C 0.586(7) 0.463(4) 0.260(3) 0.39(4) Uani 0.404(7) 1 d D U P G 2
H91E H 0.5416 0.4138 0.2400 0.471 Uiso 0.404(7) 1 calc R U P G 2
H91F H 0.6251 0.4461 0.2817 0.471 Uiso 0.404(7) 1 calc R U P G 2
C92C C 0.653(5) 0.519(6) 0.230(3) 0.37(3) Uani 0.404(7) 1 d D U P G 2
H92E H 0.7017 0.5651 0.2503 0.438 Uiso 0.404(7) 1 calc R U P G 2
H92F H 0.6883 0.4889 0.2130 0.438 Uiso 0.404(7) 1 calc R U P G 2
C93C C 0.594(7) 0.548(5) 0.198(2) 0.35(3) Uani 0.404(7) 1 d D U P G 2
H93E H 0.5494 0.5022 0.1763 0.420 Uiso 0.404(7) 1 calc R U P G 2
H93F H 0.6384 0.5857 0.1799 0.420 Uiso 0.404(7) 1 calc R U P G 2
C94C C 0.536(7) 0.592(4) 0.224(3) 0.37(3) Uani 0.404(7) 1 d D U P G 2
H94E H 0.5809 0.6393 0.2453 0.439 Uiso 0.404(7) 1 calc R U P G 2
H94F H 0.4992 0.6122 0.2028 0.439 Uiso 0.404(7) 1 calc R U P G 2
C95C C 0.466(5) 0.534(6) 0.251(3) 0.39(4) Uani 0.404(7) 1 d D U P G 2
H95E H 0.4219 0.4865 0.2301 0.471 Uiso 0.404(7) 1 calc R U P G 2
H95F H 0.4272 0.5605 0.2674 0.471 Uiso 0.404(7) 1 calc R U P G 2

loop_
_atom_site_aniso_label
_atom_site_aniso_U_11
_atom_site_aniso_U_22
_atom_site_aniso_U_33
_atom_site_aniso_U_23
_atom_site_aniso_U_13
_atom_site_aniso_U_12
Zn1 0.0277(5) 0.0927(8) 0.0411(6) -0.0212(6) -0.0006(4) 0.0192(5)
Zn2 0.0402(6) 0.0632(8) 0.0849(9) -0.0237(7) 0.0154(6) 0.0058(5)
Zn4 0.0386(6) 0.0669(7) 0.0559(7) -0.0010(6) -0.0044(5) 0.0226(5)
Zn6 0.0346(6) 0.1266(12) 0.0644(8) 0.0261(8) 0.0132(6) 0.0285(7)
N101 0.031(3) 0.075(5) 0.046(4) -0.012(4) 0.001(3) 0.012(3)
C102 0.054(5) 0.075(6) 0.056(5) -0.010(5) -0.024(4) 0.027(5)
C103 0.050(5) 0.077(6) 0.077(7) -0.016(6) -0.023(5) 0.027(5)
C104 0.024(4) 0.074(6) 0.047(4) -0.017(4) -0.005(3) 0.015(4)
C105 0.043(5) 0.072(6) 0.059(5) -0.023(5) -0.006(4) 0.026(4)
C106 0.038(4) 0.099(7) 0.049(5) -0.029(5) -0.016(4) 0.037(4)
N111 0.031(3) 0.059(4) 0.071(5) -0.016(4) 0.010(3) 0.008(3)
C112 0.040(5) 0.061(5) 0.075(6) -0.017(5) 0.004(4) 0.013(4)
C113 0.034(4) 0.060(5) 0.067(6) -0.015(5) -0.004(4) 0.012(4)
C114 0.025(4) 0.060(5) 0.058(5) -0.009(4) 0.003(3) 0.012(3)
C115 0.028(4) 0.065(6) 0.077(6) -0.023(5) -0.003(4) 0.013(4)
C116 0.029(4) 0.090(7) 0.074(6) -0.032(6) -0.003(4) 0.009(4)
N121 0.041(4) 0.080(5) 0.060(5) 0.010(4) 0.005(3) 0.029(4)
C122 0.046(6) 0.103(8) 0.116(10) -0.043(7) -0.018(6) 0.040(5)
C123 0.037(5) 0.111(8) 0.114(9) -0.047(8) -0.023(5) 0.036(5)
C124 0.029(4) 0.055(5) 0.058(5) -0.001(4) -0.005(3) 0.014(3)
C125 0.035(4) 0.096(7) 0.069(6) -0.019(6) -0.009(4) 0.028(5)
C126 0.030(4) 0.110(8) 0.076(7) -0.016(6) -0.011(4) 0.023(5)
C131 0.027(4) 0.051(5) 0.043(4) -0.004(4) -0.004(3) 0.006(3)
N132 0.027(3) 0.055(4) 0.061(4) -0.014(4) -0.006(3) 0.011(3)
C133 0.023(3) 0.050(5) 0.049(4) -0.009(4) 0.000(3) 0.004(3)
N134 0.026(3) 0.059(4) 0.049(4) -0.008(3) -0.003(3) 0.011(3)
C135 0.024(4) 0.061(5) 0.054(5) -0.003(4) -0.006(3) 0.012(3)
N136 0.029(3) 0.062(4) 0.060(4) -0.016(4) -0.010(3) 0.019(3)
N141 0.042(4) 0.054(4) 0.067(5) -0.020(4) 0.003(3) 0.016(3)
C142 0.042(5) 0.061(5) 0.063(6) 0.002(4) 0.012(4) 0.015(4)
C143 0.034(4) 0.061(6) 0.066(6) -0.005(5) 0.001(4) 0.011(4)
C144 0.032(4) 0.048(5) 0.061(5) -0.008(4) -0.001(4) 0.015(3)
C145 0.055(6) 0.066(6) 0.061(6) 0.002(5) -0.014(4) 0.004(4)
C146 0.057(6) 0.080(7) 0.072(7) -0.003(6) -0.012(5) 0.002(5)
N151 0.040(4) 0.052(4) 0.059(5) 0.009(3) -0.008(3) 0.008(3)
C152 0.044(5) 0.056(5) 0.048(5) 0.007(4) 0.004(4) 0.019(4)
C153 0.039(4) 0.058(5) 0.051(5) 0.004(4) 0.008(4) 0.019(4)
C154 0.033(4) 0.060(5) 0.041(4) 0.003(4) -0.003(3) 0.013(4)
C155 0.049(5) 0.074(6) 0.072(7) 0.020(5) -0.011(5) 0.006(5)
C156 0.042(5) 0.076(7) 0.088(8) 0.031(6) -0.022(5) -0.009(4)
N161 0.053(4) 0.076(5) 0.048(4) 0.005(4) -0.001(3) 0.035(4)
C162 0.056(6) 0.079(7) 0.068(7) 0.008(6) -0.014(5) 0.025(5)
C163 0.056(6) 0.073(7) 0.077(7) 0.012(6) -0.001(5) 0.022(5)
C164 0.038(4) 0.061(5) 0.054(5) -0.001(4) -0.002(4) 0.019(4)
C165 0.056(6) 0.080(7) 0.045(5) 0.002(5) -0.011(4) 0.021(5)
C166 0.057(6) 0.091(7) 0.049(5) 0.009(5) -0.007(4) 0.034(5)
C171 0.035(4) 0.048(5) 0.056(5) 0.005(4) 0.002(4) 0.012(3)
N172 0.035(4) 0.055(4) 0.047(4) -0.001(3) 0.000(3) 0.010(3)
C173 0.037(4) 0.058(5) 0.043(5) -0.001(4) 0.003(3) 0.014(4)
N174 0.035(3) 0.062(4) 0.050(4) 0.005(3) -0.004(3) 0.015(3)
C175 0.034(4) 0.056(5) 0.061(6) 0.002(4) -0.001(4) 0.010(4)
N176 0.040(4) 0.050(4) 0.057(4) -0.003(3) -0.006(3) 0.016(3)
N201 0.034(4) 0.070(5) 0.071(5) -0.005(4) -0.004(3) 0.019(3)
C202 0.034(5) 0.091(7) 0.082(7) -0.009(6) 0.012(4) 0.017(5)
C203 0.037(5) 0.076(6) 0.075(7) -0.017(5) 0.007(4) 0.011(4)
C204 0.033(4) 0.071(6) 0.052(5) 0.001(4) 0.005(3) 0.021(4)
C205 0.023(4) 0.127(9) 0.113(9) -0.036(8) 0.010(5) 0.014(5)
C206 0.030(5) 0.116(9) 0.113(9) -0.046(8) -0.001(5) 0.012(5)
N211 0.056(5) 0.072(6) 0.127(9) -0.018(6) -0.031(5) 0.023(4)
C212 0.063(7) 0.085(7) 0.114(10) -0.029(7) -0.028(6) 0.041(6)
C213 0.043(5) 0.081(7) 0.095(8) -0.005(6) -0.008(5) 0.026(5)
C214 0.038(5) 0.076(6) 0.063(6) 0.000(5) -0.002(4) 0.013(4)
C215 0.039(5) 0.083(7) 0.099(8) -0.016(6) 0.001(5) 0.016(5)
C216 0.038(5) 0.100(8) 0.129(11) -0.017(8) -0.016(6) 0.025(5)
N221 0.034(4) 0.086(5) 0.058(5) 0.009(4) 0.007(3) 0.020(4)
C222 0.043(5) 0.095(7) 0.063(6) 0.007(5) 0.014(4) 0.029(5)
C223 0.033(4) 0.096(7) 0.050(5) 0.001(5) 0.001(4) 0.023(4)
C224 0.033(4) 0.076(6) 0.042(4) 0.016(4) 0.007(3) 0.018(4)
C225 0.042(5) 0.082(6) 0.047(5) -0.002(5) 0.001(4) 0.013(4)
C226 0.026(4) 0.105(7) 0.062(6) -0.015(6) 0.000(4) 0.017(4)
C231 0.030(4) 0.065(5) 0.057(5) 0.005(4) 0.001(3) 0.019(4)
N232 0.030(3) 0.079(5) 0.051(4) 0.008(4) 0.004(3) 0.020(3)
C233 0.032(4) 0.057(5) 0.048(5) 0.013(4) 0.006(3) 0.014(3)
N234 0.032(3) 0.071(5) 0.048(4) 0.006(4) 0.002(3) 0.012(3)
C235 0.037(4) 0.070(6) 0.054(5) 0.012(4) -0.009(4) 0.016(4)
N236 0.031(3) 0.078(5) 0.058(5) -0.003(4) 0.000(3) 0.017(3)
N241 0.032(4) 0.110(7) 0.053(5) -0.007(5) 0.006(3) 0.021(4)
C242 0.089(9) 0.136(11) 0.113(11) 0.064(9) 0.066(8) 0.073(9)
C243 0.078(8) 0.119(10) 0.103(10) 0.047(8) 0.054(7) 0.054(8)
C244 0.038(4) 0.061(5) 0.049(5) -0.008(4) 0.010(4) 0.001(4)
C245 0.062(6) 0.070(6) 0.057(6) -0.001(5) 0.030(5) 0.021(5)
C246 0.068(7) 0.095(8) 0.066(7) 0.009(6) 0.033(5) 0.035(6)
N251 0.032(3) 0.085(5) 0.033(3) -0.007(3) 0.003(3) 0.018(3)
C252 0.040(4) 0.067(6) 0.046(5) 0.003(4) 0.006(4) 0.019(4)
C253 0.045(5) 0.065(6) 0.042(5) -0.002(4) 0.010(4) 0.020(4)
C254 0.029(4) 0.069(5) 0.040(4) -0.006(4) 0.004(3) 0.016(4)
C255 0.043(4) 0.076(6) 0.040(4) 0.006(4) 0.012(3) 0.024(4)
C256 0.051(5) 0.073(6) 0.046(5) 0.006(4) 0.014(4) 0.034(4)
N261 0.063(6) 0.070(7) 0.183(14) -0.022(8) -0.018(8) 0.032(6)
C262 0.131(14) 0.077(11) 0.26(3) -0.022(12) 0.117(16) 0.037(9)
C263 0.153(14) 0.092(10) 0.168(16) 0.019(10) 0.099(13) 0.065(10)
C264 0.029(4) 0.061(6) 0.085(7) -0.016(5) 0.009(4) 0.010(4)
C265 0.049(5) 0.079(7) 0.071(7) -0.014(6) -0.008(5) 0.026(5)
C266 0.068(7) 0.073(7) 0.103(9) -0.020(7) -0.051(7) 0.027(6)
C271 0.035(4) 0.055(5) 0.036(4) -0.005(4) 0.014(3) 0.004(4)
N272 0.032(3) 0.070(5) 0.046(4) -0.004(3) 0.012(3) 0.015(3)
C273 0.031(4) 0.064(5) 0.039(4) -0.008(4) 0.009(3) 0.009(4)
N274 0.032(3) 0.059(4) 0.047(4) -0.007(3) 0.007(3) 0.012(3)
C275 0.032(4) 0.064(6) 0.054(5) -0.019(4) 0.001(4) 0.013(4)
N276 0.028(3) 0.060(4) 0.053(4) -0.010(4) 0.013(3) 0.010(3)
I11A 0.0274(15) 0.064(2) 0.0539(13) -0.0043(13) -0.0017(8) 0.0250(14)
I12A 0.0338(15) 0.074(2) 0.0424(15) 0.0055(17) 0.0042(10) 0.0118(15)
I21A 0.060(2) 0.059(2) 0.056(2) 0.0176(15) 0.0279(14) 0.0071(13)
I22A 0.059(2) 0.080(3) 0.074(3) 0.000(2) 0.0063(15) 0.0408(18)
Zn3A 0.0386(13) 0.0655(18) 0.0390(15) 0.0084(11) 0.0066(10) 0.0255(11)
I31A 0.0636(10) 0.1162(16) 0.0510(8) -0.0144(8) 0.0026(8) 0.0518(10)
I32A 0.0368(6) 0.0717(11) 0.0661(13) 0.0260(7) 0.0058(4) 0.0163(6)
I41A 0.0638(9) 0.0711(11) 0.0483(8) 0.0183(7) 0.0142(7) 0.0348(7)
I42A 0.0377(7) 0.0665(12) 0.0606(11) 0.0111(8) 0.0039(5) 0.0132(7)
Zn5A 0.051(4) 0.081(7) 0.108(8) -0.028(6) -0.030(4) 0.016(3)
I51A 0.0485(15) 0.115(3) 0.158(6) -0.080(4) -0.026(2) 0.0336(17)
I52A 0.085(4) 0.0899(17) 0.0863(19) 0.0143(13) -0.030(2) 0.0077(17)
I61A 0.0443(12) 0.138(2) 0.0727(13) -0.021(2) -0.0063(9) 0.0318(15)
I62A 0.0819(19) 0.111(2) 0.0944(17) 0.021(2) 0.0299(16) 0.0644(13)
I11B 0.0595(13) 0.104(3) 0.0500(11) -0.0167(16) -0.0107(8) 0.0557(16)
I12B 0.0502(18) 0.104(3) 0.059(2) -0.0276(17) 0.0181(15) -0.0068(14)
I21B 0.152(4) 0.108(3) 0.147(4) -0.036(3) 0.082(3) -0.001(2)
I22B 0.065(2) 0.157(4) 0.218(6) -0.106(5) -0.029(2) 0.064(2)
Zn3B 0.062(6) 0.209(13) 0.068(7) 0.030(7) 0.018(4) 0.091(8)
I31B 0.154(7) 0.266(13) 0.087(3) 0.033(5) 0.056(4) 0.158(9)
I32B 0.0273(14) 0.161(8) 0.193(7) 0.101(7) 0.001(3) 0.015(2)
I41B 0.097(6) 0.145(7) 0.101(6) -0.037(5) -0.029(4) 0.071(5)
I42B 0.032(3) 0.077(5) 0.126(7) -0.022(4) -0.001(3) 0.031(3)
Zn5B 0.090(14) 0.046(6) 0.14(3) -0.031(9) -0.069(17) 0.033(8)
I51B 0.0425(14) 0.091(4) 0.146(11) -0.061(5) -0.025(3) 0.0187(18)
I52B 0.131(11) 0.077(2) 0.081(3) -0.0073(19) -0.040(5) 0.041(4)
I61B 0.0463(18) 0.206(6) 0.065(2) 0.053(3) -0.0012(14) -0.007(3)
I62B 0.082(3) 0.184(6) 0.114(4) 0.094(4) 0.071(3) 0.092(4)
Zn5C 0.069(6) 0.081(10) 0.100(10) -0.044(7) -0.041(7) 0.046(7)
I51C 0.0464(15) 0.111(3) 0.110(5) -0.044(3) -0.024(2) 0.0331(17)
I52C 0.131(6) 0.098(3) 0.100(4) -0.028(3) -0.036(4) 0.058(4)
C301 0.108(11) 0.204(15) 0.119(12) 0.064(12) 0.049(9) 0.062(11)
C302 0.081(9) 0.169(13) 0.179(15) 0.078(12) 0.048(9) 0.062(9)
C303 0.093(9) 0.172(13) 0.155(13) 0.089(11) 0.041(9) 0.069(9)
C304 0.115(11) 0.196(15) 0.148(13) 0.093(12) 0.052(10) 0.086(11)
C305 0.091(10) 0.273(18) 0.153(14) 0.099(14) 0.038(10) 0.087(12)
C306 0.124(12) 0.272(19) 0.137(13) 0.110(14) 0.076(10) 0.064(13)
C307 0.082(9) 0.217(16) 0.183(15) 0.115(13) 0.031(10) 0.061(10)
C308 0.075(9) 0.212(15) 0.155(13) 0.100(12) 0.027(9) 0.026(10)
C309 0.157(17) 0.24(2) 0.113(14) -0.019(16) 0.049(13) -0.015(17)
O310 0.124(10) 0.287(17) 0.080(7) 0.057(9) 0.013(7) 0.028(11)
O311 0.36(3) 0.27(2) 0.30(3) 0.03(2) 0.17(2) 0.19(2)
C312 0.18(2) 0.32(3) 0.19(2) 0.09(2) -0.070(19) -0.11(2)
C313 0.066(11) 0.24(2) 0.23(2) 0.139(17) 0.003(12) 0.012(12)
O314 0.077(8) 0.226(15) 0.216(16) 0.117(14) 0.002(8) -0.003(8)
O315 0.054(7) 0.36(2) 0.29(2) 0.209(19) 0.029(9) -0.006(9)
C316 0.145(17) 0.20(2) 0.23(3) 0.070(19) -0.013(17) -0.107(16)
C401 0.110(19) 0.093(18) 0.097(19) 0.031(16) 0.029(16) 0.002(16)
C402 0.17(2) 0.096(18) 0.09(2) 0.058(16) 0.001(18) 0.012(19)
C403 0.19(2) 0.103(19) 0.050(16) 0.026(15) 0.011(17) 0.01(2)
C404 0.15(2) 0.092(18) 0.061(16) 0.007(14) 0.017(17) 0.020(18)
C405 0.100(19) 0.13(2) 0.090(19) 0.002(17) 0.048(16) 0.012(18)
C406 0.11(2) 0.108(19) 0.12(2) 0.035(17) 0.042(17) 0.025(16)
C407 0.13(2) 0.097(19) 0.12(2) 0.054(18) 0.003(19) 0.005(18)
C408 0.106(18) 0.120(18) 0.074(16) 0.028(15) 0.036(15) 0.014(16)
C409 0.11(2) 0.11(2) 0.13(2) 0.05(2) -0.01(2) 0.012(19)
O410 0.098(18) 0.16(2) 0.12(2) 0.01(2) 0.014(16) 0.020(17)
O411 0.16(3) 0.18(3) 0.15(3) 0.11(2) -0.04(2) -0.11(2)
C412 0.09(2) 0.14(3) 0.07(2) 0.040(19) 0.032(17) 0.04(2)
C413 0.075(19) 0.14(2) 0.08(2) 0.01(2) 0.020(16) 0.02(2)
O414 0.093(16) 0.18(2) 0.086(16) 0.045(17) -0.027(13) -0.027(16)
O415 0.09(2) 0.26(4) 0.18(3) -0.02(3) 0.06(2) 0.04(2)
C416 0.07(2) 0.26(5) 0.08(2) 0.02(3) 0.015(18) -0.02(3)
C501 0.175(17) 0.18(2) 0.21(2) -0.029(16) -0.044(15) 0.121(16)
C502 0.110(18) 0.21(2) 0.16(2) -0.02(2) -0.019(16) 0.096(17)
C503 0.19(2) 0.22(2) 0.17(2) 0.037(19) -0.044(18) 0.122(18)
C504 0.187(19) 0.19(2) 0.18(2) 0.034(17) -0.037(17) 0.112(17)
C505 0.17(2) 0.22(2) 0.18(2) 0.08(2) 0.007(19) 0.08(2)
C506 0.132(19) 0.21(2) 0.15(2) 0.01(2) 0.001(17) 0.123(18)
C507 0.107(16) 0.21(2) 0.17(2) 0.008(19) -0.001(16) 0.103(16)
C508 0.172(19) 0.20(2) 0.15(2) 0.096(17) -0.011(17) 0.092(17)
C509 0.138(14) 0.22(2) 0.28(2) -0.129(16) -0.082(13) 0.094(13)
O510 0.133(11) 0.192(16) 0.24(2) -0.116(15) -0.083(12) 0.101(11)
O511 0.144(15) 0.24(2) 0.28(2) -0.137(17) -0.098(13) 0.120(14)
C512 0.131(15) 0.21(3) 0.27(3) -0.17(3) -0.087(16) 0.082(16)
C513 0.22(2) 0.29(3) 0.18(3) 0.06(3) 0.05(2) 0.04(3)
O514 0.18(2) 0.37(3) 0.084(13) 0.066(19) 0.030(13) 0.12(2)
O515 0.26(3) 0.66(10) 0.63(10) 0.51(9) 0.18(5) 0.25(5)
C516 0.31(5) 0.44(5) 0.073(19) -0.01(3) 0.02(3) 0.25(4)
C601 0.237(15) 0.116(10) 0.084(8) 0.039(7) 0.024(9) 0.077(10)
C602 0.36(3) 0.125(14) 0.070(10) 0.029(10) 0.003(14) 0.077(16)
C603 0.37(3) 0.121(15) 0.119(16) 0.042(13) -0.045(18) 0.035(17)
C604 0.27(2) 0.19(2) 0.142(18) 0.061(18) 0.027(18) 0.061(18)
C65A 0.288(18) 0.093(12) 0.052(7) 0.001(7) 0.006(8) 0.094(12)
O66A 0.301(18) 0.136(12) 0.079(9) -0.011(8) 0.009(9) 0.110(12)
O67A 0.38(2) 0.136(12) 0.047(6) 0.006(6) 0.019(8) 0.164(15)
C68A 0.34(3) 0.20(3) 0.107(18) 0.00(2) 0.003(18) 0.17(2)
C65B 0.23(2) 0.093(13) 0.083(13) 0.019(11) 0.010(13) 0.075(14)
O66B 0.18(2) 0.086(18) 0.090(14) 0.014(12) 0.022(13) 0.088(18)
O67B 0.19(3) 0.077(14) 0.109(18) 0.019(12) 0.044(17) 0.042(17)
C68B 0.23(4) 0.16(4) 0.055(17) 0.01(2) 0.04(2) 0.15(4)
C701 0.32(2) 0.126(13) 0.069(12) 0.036(11) 0.022(13) 0.161(13)
C702 0.27(2) 0.19(2) 0.075(15) 0.022(16) 0.011(17) 0.158(18)
C703 0.23(2) 0.178(19) 0.065(13) 0.013(15) 0.010(16) 0.143(17)
C704 0.27(2) 0.143(17) 0.064(14) 0.013(13) -0.004(17) 0.161(17)
C705 0.25(2) 0.155(17) 0.049(11) 0.005(12) 0.009(15) 0.144(16)
C706 0.29(2) 0.141(17) 0.077(15) 0.010(14) 0.005(17) 0.154(17)
C707 0.25(2) 0.20(2) 0.104(17) 0.025(17) 0.003(18) 0.154(18)
C708 0.175(17) 0.158(16) 0.065(14) 0.017(12) 0.012(12) 0.090(12)
C709 0.32(2) 0.118(14) 0.069(9) 0.032(10) 0.027(13) 0.156(14)
O710 0.34(3) 0.170(16) 0.073(9) 0.029(10) 0.018(13) 0.157(16)
O711 0.36(3) 0.159(17) 0.058(9) 0.021(11) 0.014(14) 0.079(18)
C712 0.34(3) 0.17(2) 0.10(2) 0.014(16) 0.025(17) 0.153(19)
C713 0.177(17) 0.166(17) 0.088(17) 0.005(13) 0.034(13) 0.073(13)
O714 0.199(19) 0.206(17) 0.168(18) -0.056(15) 0.050(15) 0.048(14)
O715 0.169(17) 0.22(2) 0.124(16) -0.045(16) 0.025(12) 0.068(14)
C716 0.22(2) 0.25(3) 0.22(4) -0.04(3) 0.05(2) 0.01(2)
C90A 0.34(4) 0.33(4) 0.38(5) 0.13(4) -0.05(4) 0.18(3)
C91A 0.32(4) 0.28(4) 0.38(5) 0.19(3) -0.04(4) 0.15(3)
C92A 0.37(4) 0.29(4) 0.41(5) 0.16(4) -0.04(4) 0.15(3)
C93A 0.40(4) 0.32(4) 0.41(5) 0.16(4) -0.04(4) 0.15(4)
C94A 0.38(4) 0.35(4) 0.40(5) 0.14(4) -0.04(4) 0.16(4)
C95A 0.32(4) 0.31(4) 0.36(5) 0.10(4) -0.08(4) 0.16(4)
C90B 0.11(3) 0.11(2) 0.14(3) 0.06(2) 0.02(2) -0.01(2)
C91B 0.18(3) 0.10(2) 0.16(3) 0.07(2) -0.03(2) 0.04(2)
C92B 0.13(3) 0.10(2) 0.15(3) 0.03(2) -0.02(2) 0.072(19)
C93B 0.060(18) 0.08(2) 0.14(3) 0.002(19) 0.005(18) 0.026(15)
C94B 0.053(16) 0.11(2) 0.15(3) -0.038(19) -0.018(16) 0.055(15)
C95B 0.09(2) 0.10(2) 0.17(3) -0.01(2) 0.01(2) 0.010(19)
C90E 0.30(4) 0.39(4) 0.29(4) 0.14(4) 0.05(4) 0.14(4)
C91E 0.28(4) 0.39(4) 0.28(4) 0.17(4) 0.10(4) 0.11(4)
C92E 0.26(4) 0.37(4) 0.29(4) 0.20(4) 0.06(3) 0.09(4)
C93E 0.21(4) 0.32(4) 0.25(4) 0.20(4) 0.00(3) 0.09(3)
C94E 0.16(3) 0.33(4) 0.29(4) 0.15(4) -0.01(3) 0.13(3)
C95E 0.30(4) 0.37(4) 0.31(4) 0.13(4) 0.02(4) 0.11(4)
C90D 0.35(4) 0.37(4) 0.25(3) -0.07(3) -0.08(3) 0.15(3)
C91D 0.31(4) 0.38(4) 0.18(3) -0.08(3) 0.00(3) 0.16(3)
C92D 0.30(4) 0.40(4) 0.17(3) -0.12(3) -0.02(3) 0.16(3)
C93D 0.33(4) 0.40(4) 0.18(3) -0.10(3) -0.05(3) 0.12(3)
C94D 0.36(4) 0.35(4) 0.29(3) -0.08(3) -0.08(3) 0.16(3)
C95D 0.37(4) 0.37(4) 0.32(4) -0.07(3) -0.11(3) 0.17(3)
C90C 0.37(5) 0.44(5) 0.38(5) -0.01(4) -0.08(4) 0.13(4)
C91C 0.36(5) 0.41(5) 0.37(5) -0.05(4) -0.07(4) 0.15(4)
C92C 0.35(5) 0.39(5) 0.34(5) -0.04(4) -0.06(4) 0.16(4)
C93C 0.35(5) 0.38(5) 0.33(5) -0.01(4) -0.07(4) 0.18(4)
C94C 0.35(5) 0.41(5) 0.33(5) 0.03(4) -0.10(4) 0.16(4)
C95C 0.36(5) 0.43(5) 0.36(5) 0.04(4) -0.11(4) 0.14(4)

loop_
_atom_type_symbol
_atom_type_description
_atom_type_scat_dispersion_real
_atom_type_scat_dispersion_imag
_atom_type_scat_source
C C 0.0181 0.0091 'International Tables Vol C Tables 4.2.6.8 and 6.1.1.4'
H H 0.0000 0.0000 'International Tables Vol C Tables 4.2.6.8 and 6.1.1.4'
N N 0.0311 0.0180 'International Tables Vol C Tables 4.2.6.8 and 6.1.1.4'
Zn Zn -1.5491 0.6778 'International Tables Vol C Tables 4.2.6.8 and 6.1.1.4'
I I -0.3257 6.8362 'International Tables Vol C Tables 4.2.6.8 and 6.1.1.4'
O O 0.0492 0.0322 'International Tables Vol C Tables 4.2.6.8 and 6.1.1.4'

loop_
_exptl_crystal_face_index_h
_exptl_crystal_face_index_k
_exptl_crystal_face_index_l
_exptl_crystal_face_perp_dist
5 -5 16 0.0812
1 -9 -11 0.0592
0 8 -16 0.0524
-4 0 18 0.0723
0 -3 -18 0.0415
-1 11 -3 0.0646
5 -1 -17 0.0798
-1 -3 -17 0.0505
2 -5 18 0.0646
-1 2 19 0.0481
4 4 -17 0.0705
-6 0 15 0.0997
-1 -10 1 0.0530
1 10 -1 0.0567
-7 8 -8 0.0859
-8 0 -8 0.1021
2 0 18 0.0570
-1 2 -19 0.0478
1 0 -19 0.0418
1 -6 -15 0.0564
-1 0 19 0.0456
8 0 -9 0.1043
-1 8 12 0.0672
-1 -3 19 0.0583
2 -3 19 0.0567
4 -10 -8 0.0840
8 -3 8 0.1066
-7 -4 11 0.1134
-1 -7 -12 0.0497

loop_
_geom_angle_atom_site_label_1
_geom_angle_atom_site_label_2
_geom_angle_atom_site_label_3
_geom_angle
_geom_angle_site_symmetry_1
_geom_angle_site_symmetry_3
N101 Zn1 N251 96.5(3) . 1_566
N101 Zn1 I11A 111.0(3) . .
N251 Zn1 I11A 106.2(3) 1_566 .
N101 Zn1 I12B 106.5(3) . .
N251 Zn1 I12B 108.2(3) 1_566 .
N101 Zn1 I12A 105.3(3) . .
N251 Zn1 I12A 104.4(3) 1_566 .
I11A Zn1 I12A 128.60(19) . .
N101 Zn1 I11B 106.4(3) . .
N251 Zn1 I11B 106.3(2) 1_566 .
I12B Zn1 I11B 128.33(17) . .
N111 Zn2 N141 100.5(3) . .
N111 Zn2 I21B 108.6(3) . .
N141 Zn2 I21B 108.0(3) . .
N111 Zn2 I22B 105.4(2) . .
N141 Zn2 I22B 106.3(3) . .
I21B Zn2 I22B 125.28(17) . .
N111 Zn2 I22A 106.8(2) . .
N141 Zn2 I22A 105.0(3) . .
N111 Zn2 I21A 106.0(3) . .
N141 Zn2 I21A 108.5(3) . .
I22A Zn2 I21A 127.01(13) . .
N201 Zn4 N151 97.0(3) . .
N201 Zn4 I42B 110.6(4) . .
N151 Zn4 I42B 107.5(3) . .
N201 Zn4 I41A 104.0(2) . .
N151 Zn4 I41A 109.6(2) . .
N201 Zn4 I42A 106.8(2) . .
N151 Zn4 I42A 107.2(2) . .
I41A Zn4 I42A 127.75(10) . .
N201 Zn4 I41B 99.7(5) . .
N151 Zn4 I41B 105.6(4) . .
I42B Zn4 I41B 131.3(4) . .
N241 Zn6 N221 102.9(3) . .
N241 Zn6 I61B 111.9(4) . .
N221 Zn6 I61B 108.5(3) . .
N241 Zn6 I62A 105.2(3) . .
N221 Zn6 I62A 109.0(3) . .
N241 Zn6 I61A 106.5(3) . .
N221 Zn6 I61A 105.0(2) . .
I62A Zn6 I61A 126.11(19) . .
N241 Zn6 I62B 103.2(3) . .
N221 Zn6 I62B 107.0(3) . .
I61B Zn6 I62B 121.7(4) . .
C106 N101 C102 118.4(7) . .
C106 N101 Zn1 123.1(5) . .
C102 N101 Zn1 118.5(6) . .
N101 C102 C103 122.2(9) . .
N101 C102 H102 118.9 . .
C103 C102 H102 118.9 . .
C102 C103 C104 119.4(8) . .
C102 C103 H103 120.3 . .
C104 C103 H103 120.3 . .
C105 C104 C103 118.3(7) . .
C105 C104 C131 122.5(8) . .
C103 C104 C131 119.2(7) . .
C104 C105 C106 118.7(8) . .
C104 C105 H105 120.7 . .
C106 C105 H105 120.7 . .
N101 C106 C105 122.9(8) . .
N101 C106 H106 118.5 . .
C105 C106 H106 118.5 . .
C116 N111 C112 118.5(7) . .
C116 N111 Zn2 119.3(6) . .
C112 N111 Zn2 122.1(6) . .
N111 C112 C113 121.5(8) . .
N111 C112 H112 119.2 . .
C113 C112 H112 119.2 . .
C114 C113 C112 120.1(8) . .
C114 C113 H113 120.0 . .
C112 C113 H113 120.0 . .
C113 C114 C115 117.9(8) . .
C113 C114 C133 121.1(7) . .
C115 C114 C133 120.8(7) . .
C116 C115 C114 120.1(8) . .
C116 C115 H115 119.9 . .
C114 C115 H115 119.9 . .
N111 C116 C115 121.7(8) . .
N111 C116 H116 119.1 . .
C115 C116 H116 119.1 . .
C126 N121 C122 117.8(8) . .
C126 N121 Zn3B 115.4(9) . .
C122 N121 Zn3B 126.3(9) . .
C126 N121 Zn3A 125.3(6) . .
C122 N121 Zn3A 116.3(7) . .
N121 C122 C123 121.8(10) . .
N121 C122 H122 119.1 . .
C123 C122 H122 119.1 . .
C124 C123 C122 120.6(9) . .
C124 C123 H123 119.7 . .
C122 C123 H123 119.7 . .
C123 C124 C125 118.4(8) . .
C123 C124 C135 120.1(7) . .
C125 C124 C135 121.4(8) . .
C124 C125 C126 117.2(9) . .
C124 C125 H125 121.4 . .
C126 C125 H125 121.4 . .
N121 C126 C125 124.1(8) . .
N121 C126 H126 117.9 . .
C125 C126 H126 117.9 . .
N132 C131 N136 125.5(6) . .
N132 C131 C104 118.0(6) . .
N136 C131 C104 116.2(7) . .
C131 N132 C133 114.7(6) . .
N134 C133 N132 124.1(7) . .
N134 C133 C114 119.6(6) . .
N132 C133 C114 116.3(6) . .
C135 N134 C133 115.4(6) . .
N134 C135 N136 125.1(7) . .
N134 C135 C124 120.3(7) . .
N136 C135 C124 114.6(7) . .
C131 N136 C135 114.2(7) . .
C142 N141 C146 119.0(8) . .
C142 N141 Zn2 124.8(7) . .
C146 N141 Zn2 116.2(6) . .
N141 C142 C143 121.4(9) . .
N141 C142 H142 119.3 . .
C143 C142 H142 119.3 . .
C144 C143 C142 119.2(9) . .
C144 C143 H143 120.4 . .
C142 C143 H143 120.4 . .
C143 C144 C145 120.2(8) . .
C143 C144 C171 121.3(8) . .
C145 C144 C171 118.3(9) . .
C144 C145 C146 116.6(10) . .
C144 C145 H145 121.7 . .
C146 C145 H145 121.7 . .
N141 C146 C145 123.4(10) . .
N141 C146 H146 118.3 . .
C145 C146 H146 118.3 . .
C156 N151 C152 118.8(7) . .
C156 N151 Zn4 117.0(6) . .
C152 N151 Zn4 123.6(6) . .
N151 C152 C153 121.6(8) . .
N151 C152 H152 119.2 . .
C153 C152 H152 119.2 . .
C154 C153 C152 119.4(8) . .
C154 C153 H153 120.3 . .
C152 C153 H153 120.3 . .
C153 C154 C155 119.0(8) . .
C153 C154 C173 122.9(7) . .
C155 C154 C173 118.2(8) . .
C154 C155 C156 118.9(9) . .
C154 C155 H155 120.6 . .
C156 C155 H155 120.6 . .
N151 C156 C155 122.3(9) . .
N151 C156 H156 118.8 . .
C155 C156 H156 118.8 . .
C162 N161 C166 119.0(9) . .
C162 N161 Zn3B 124.8(8) . 1_545
C166 N161 Zn3B 116.1(9) . 1_545
C162 N161 Zn3A 117.0(7) . 1_545
C166 N161 Zn3A 123.9(7) . 1_545
N161 C162 C163 123.0(9) . .
N161 C162 H162 118.5 . .
C163 C162 H162 118.5 . .
C162 C163 C164 116.9(9) . .
C162 C163 H163 121.5 . .
C164 C163 H163 121.5 . .
C165 C164 C163 119.1(9) . .
C165 C164 C175 121.4(8) . .
C163 C164 C175 119.5(8) . .
C164 C165 C166 120.1(9) . .
C164 C165 H165 120.0 . .
C166 C165 H165 120.0 . .
N161 C166 C165 121.8(10) . .
N161 C166 H166 119.1 . .
C165 C166 H166 119.1 . .
N176 C171 N172 126.6(7) . .
N176 C171 C144 115.1(7) . .
N172 C171 C144 118.1(8) . .
C171 N172 C173 113.1(7) . .
N174 C173 N172 125.7(7) . .
N174 C173 C154 116.5(7) . .
N172 C173 C154 117.7(8) . .
C173 N174 C175 115.3(7) . .
N174 C175 N176 125.1(9) . .
N174 C175 C164 116.8(7) . .
N176 C175 C164 118.0(8) . .
C171 N176 C175 114.1(7) . .
C202 N201 C206 118.9(9) . .
C202 N201 Zn4 122.2(6) . .
C206 N201 Zn4 118.4(6) . .
N201 C202 C203 122.0(8) . .
N201 C202 H202 119.0 . .
C203 C202 H202 119.0 . .
C204 C203 C202 119.2(8) . .
C204 C203 H203 120.4 . .
C202 C203 H203 120.4 . .
C203 C204 C205 117.4(8) . .
C203 C204 C231 121.3(8) . .
C205 C204 C231 121.3(8) . .
C206 C205 C204 121.2(8) . .
C206 C205 H205 119.4 . .
C204 C205 H205 119.4 . .
N201 C206 C205 121.3(9) . .
N201 C206 H206 119.4 . .
C205 C206 H206 119.4 . .
C216 N211 C212 117.8(9) . .
C216 N211 Zn5C 112.5(10) . .
C212 N211 Zn5C 128.5(10) . .
C216 N211 Zn5B 118.8(9) . .
C212 N211 Zn5B 122.8(11) . .
C216 N211 Zn5A 125.9(8) . .
C212 N211 Zn5A 113.4(10) . .
N211 C212 C213 122.7(10) . .
N211 C212 H212 118.7 . .
C213 C212 H212 118.7 . .
C212 C213 C214 118.8(9) . .
C212 C213 H213 120.6 . .
C214 C213 H213 120.6 . .
C215 C214 C213 119.0(9) . .
C215 C214 C235 118.7(9) . .
C213 C214 C235 122.3(8) . .
C216 C215 C214 118.7(10) . .
C216 C215 H215 120.7 . .
C214 C215 H215 120.7 . .
N211 C216 C215 123.1(9) . .
N211 C216 H216 118.5 . .
C215 C216 H216 118.5 . .
C226 N221 C222 118.7(7) . .
C226 N221 Zn6 119.2(6) . .
C222 N221 Zn6 122.0(6) . .
N221 C222 C223 122.5(9) . .
N221 C222 H222 118.8 . .
C223 C222 H222 118.8 . .
C222 C223 C224 119.5(9) . .
C222 C223 H223 120.2 . .
C224 C223 H223 120.2 . .
C223 C224 C225 119.0(8) . .
C223 C224 C233 122.1(8) . .
C225 C224 C233 118.8(8) . .
C226 C225 C224 117.2(9) . .
C226 C225 H225 121.4 . .
C224 C225 H225 121.4 . .
N221 C226 C225 123.0(8) . .
N221 C226 H226 118.5 . .
C225 C226 H226 118.5 . .
N236 C231 N232 126.0(8) . .
N236 C231 C204 118.3(7) . .
N232 C231 C204 115.7(7) . .
C233 N232 C231 113.6(7) . .
N232 C233 N234 127.8(7) . .
N232 C233 C224 115.3(7) . .
N234 C233 C224 117.0(7) . .
C233 N234 C235 110.9(7) . .
N236 C235 N234 128.0(8) . .
N236 C235 C214 116.6(8) . .
N234 C235 C214 115.5(8) . .
C231 N236 C235 113.2(7) . .
C246 N241 C242 118.8(10) . .
C246 N241 Zn6 122.1(6) . .
C242 N241 Zn6 119.0(8) . .
N241 C242 C243 121.9(11) . .
N241 C242 H242 119.1 . .
C243 C242 H242 119.1 . .
C242 C243 C244 118.9(10) . .
C242 C243 H243 120.6 . .
C244 C243 H243 120.6 . .
C245 C244 C243 118.8(10) . .
C245 C244 C271 120.8(9) . .
C243 C244 C271 120.4(8) . .
C244 C245 C246 119.3(10) . .
C244 C245 H245 120.4 . .
C246 C245 H245 120.4 . .
N241 C246 C245 122.2(9) . .
N241 C246 H246 118.9 . .
C245 C246 H246 118.9 . .
C256 N251 C252 117.0(7) . .
C256 N251 Zn1 118.8(6) . 1_544
C252 N251 Zn1 123.4(6) . 1_544
N251 C252 C253 123.4(9) . .
N251 C252 H252 118.3 . .
C253 C252 H252 118.3 . .
C252 C253 C254 119.5(8) . .
C252 C253 H253 120.2 . .
C254 C253 H253 120.2 . .
C253 C254 C255 118.3(7) . .
C253 C254 C273 122.1(8) . .
C255 C254 C273 119.7(8) . .
C256 C255 C254 117.6(8) . .
C256 C255 H255 121.2 . .
C254 C255 H255 121.2 . .
N251 C256 C255 124.2(8) . .
N251 C256 H256 117.9 . .
C255 C256 H256 117.9 . .
C266 N261 C262 118.3(12) . .
C266 N261 Zn5C 144.2(14) . 1_665
C262 N261 Zn5C 97.5(13) . 1_665
C266 N261 Zn5B 125.7(15) . 1_665
C262 N261 Zn5B 116.0(14) . 1_665
C266 N261 Zn5A 114.1(14) . 1_665
C262 N261 Zn5A 127.2(14) . 1_665
N261 C262 C263 122.4(14) . .
N261 C262 Zn5C 52.0(10) . 1_665
C263 C262 Zn5C 174.4(16) . 1_665
N261 C262 H262 118.8 . .
C263 C262 H262 118.8 . .
Zn5C C262 H262 66.8 1_665 .
C264 C263 C262 118.3(16) . .
C264 C263 H263 120.9 . .
C262 C263 H263 120.9 . .
C265 C264 C263 118.9(11) . .
C265 C264 C275 124.2(9) . .
C263 C264 C275 116.5(12) . .
C264 C265 C266 119.4(11) . .
C264 C265 H265 120.3 . .
C266 C265 H265 120.3 . .
N261 C266 C265 122.6(14) . .
N261 C266 H266 118.7 . .
C265 C266 H266 118.7 . .
N272 C271 N276 125.5(8) . .
N272 C271 C244 117.6(8) . .
N276 C271 C244 116.9(7) . .
C273 N272 C271 114.4(7) . .
N272 C273 N274 126.0(7) . .
N272 C273 C254 116.6(8) . .
N274 C273 C254 117.3(8) . .
C273 N274 C275 113.7(8) . .
N276 C275 N274 125.7(8) . .
N276 C275 C264 117.7(8) . .
N274 C275 C264 116.6(9) . .
C275 N276 C271 114.7(7) . .
N161 Zn3A N121 96.3(4) 1_565 .
N161 Zn3A I32A 104.6(3) 1_565 .
N121 Zn3A I32A 111.1(3) . .
N161 Zn3A I31A 107.3(3) 1_565 .
N121 Zn3A I31A 108.4(3) . .
I32A Zn3A I31A 125.0(2) . .
N261 Zn5A N211 93.0(11) 1_445 .
N261 Zn5A I51A 103.4(10) 1_445 .
N211 Zn5A I51A 100.7(11) . .
N261 Zn5A I52A 113.4(11) 1_445 .
N211 Zn5A I52A 112.7(9) . .
I51A Zn5A I52A 127.7(10) . .
N121 Zn3B N161 99.0(7) . 1_565
N121 Zn3B I31B 101.4(7) . .
N161 Zn3B I31B 106.2(6) 1_565 .
N121 Zn3B I32B 114.2(7) . .
N161 Zn3B I32B 112.6(7) 1_565 .
I31B Zn3B I32B 120.8(6) . .
N211 Zn5B N261 95.6(10) . 1_445
N211 Zn5B I52B 108.5(11) . .
N261 Zn5B I52B 109.6(12) 1_445 .
N211 Zn5B I51B 101.7(12) . .
N261 Zn5B I51B 105.2(11) 1_445 .
I52B Zn5B I51B 130.6(9) . .
N211 Zn5C N261 101.8(10) . 1_445
N211 Zn5C I52C 99.8(10) . .
N261 Zn5C I52C 101.1(10) 1_445 .
N211 Zn5C C262 98.1(9) . 1_445
N261 Zn5C C262 30.5(6) 1_445 1_445
I52C Zn5C C262 131.1(11) . 1_445
N211 Zn5C I51C 112.4(10) . .
N261 Zn5C I51C 114.8(10) 1_445 .
I52C Zn5C I51C 123.8(8) . .
C262 Zn5C I51C 89.3(7) 1_445 .
C309 C301 C306 120.6(19) . .
C309 C301 C302 137(2) . .
C306 C301 C302 88.2(15) . .
C309 C301 C304 122(2) . .
C306 C301 C304 87.7(14) . .
C302 C301 C304 87.7(15) . .
C307 C302 C301 92.0(13) . .
C307 C302 C303 91.5(13) . .
C301 C302 C303 90.5(12) . .
C307 C302 H302 124.3 . .
C301 C302 H302 124.3 . .
C303 C302 H302 124.3 . .
C304 C303 C308 87.0(13) . .
C304 C303 C302 90.6(15) . .
C308 C303 C302 87.7(12) . .
C304 C303 H303 126.3 . .
C308 C303 H303 126.3 . .
C302 C303 H303 126.3 . .
C303 C304 C305 93.1(14) . .
C303 C304 C301 91.0(12) . .
C305 C304 C301 89.0(13) . .
C303 C304 H304 124.5 . .
C305 C304 H304 124.5 . .
C301 C304 H304 124.5 . .
C308 C305 C306 91.2(14) . .
C308 C305 C304 87.1(13) . .
C306 C305 C304 90.5(14) . .
C308 C305 H305 125.5 . .
C306 C305 H305 125.5 . .
C304 C305 H305 125.5 . .
C301 C306 C305 92.7(14) . .
C301 C306 C307 91.7(13) . .
C305 C306 C307 89.9(18) . .
C301 C306 H306 124.3 . .
C305 C306 H306 124.3 . .
C307 C306 H306 124.3 . .
C302 C307 C308 89.1(13) . .
C302 C307 C306 88.1(13) . .
C308 C307 C306 88.1(14) . .
C302 C307 H307 126.3 . .
C308 C307 H307 126.3 . .
C306 C307 H307 126.3 . .
C313 C308 C305 121.0(18) . .
C313 C308 C303 125(2) . .
C305 C308 C303 92.8(15) . .
C313 C308 C307 125.7(18) . .
C305 C308 C307 90.6(18) . .
C303 C308 C307 91.6(13) . .
O311 C309 O310 115(3) . .
O311 C309 C301 138(4) . .
O310 C309 C301 107(3) . .
C309 O310 C312 107(2) . .
O310 C312 H31A 109.5 . .
O310 C312 H31B 109.5 . .
H31A C312 H31B 109.5 . .
O310 C312 H31C 109.5 . .
H31A C312 H31C 109.5 . .
H31B C312 H31C 109.5 . .
O315 C313 O314 121(3) . .
O315 C313 C308 127(3) . .
O314 C313 C308 111.0(17) . .
C313 O314 C316 116.7(18) . .
O314 C316 H31D 109.5 . .
O314 C316 H31E 109.5 . .
H31D C316 H31E 109.5 . .
O314 C316 H31F 109.5 . .
H31D C316 H31F 109.5 . .
H31E C316 H31F 109.5 . .
C409 C401 C404 129(3) . .
C409 C401 C402 123(2) . .
C404 C401 C402 88(2) . .
C409 C401 C406 129(3) . .
C404 C401 C406 85(2) . .
C402 C401 C406 90(3) . .
C403 C402 C407 83(2) . .
C403 C402 C401 90.9(16) . .
C407 C402 C401 95(2) . .
C403 C402 H402 125.3 . .
C407 C402 H402 125.3 . .
C401 C402 H402 125.3 . .
C402 C403 C404 88(2) . .
C402 C403 C408 98.5(19) . .
C404 C403 C408 100(2) . .
C402 C403 H403 121.2 . .
C404 C403 H403 121.2 . .
C408 C403 H403 121.2 . .
C401 C404 C403 92.5(19) . .
C401 C404 C405 92.8(19) . .
C403 C404 C405 82(2) . .
C401 C404 H404 125.8 . .
C403 C404 H404 125.8 . .
C405 C404 H404 125.8 . .
C406 C405 C404 87(2) . .
C406 C405 C408 99(2) . .
C404 C405 C408 99.8(18) . .
C406 C405 H405 121.1 . .
C404 C405 H405 121.1 . .
C408 C405 H405 121.1 . .
C405 C406 C401 94.8(19) . .
C405 C406 C407 86(2) . .
C401 C406 C407 89.5(19) . .
C405 C406 H406 125.2 . .
C401 C406 H406 125.2 . .
C407 C406 H406 125.2 . .
C402 C407 C408 99(2) . .
C402 C407 C406 86(2) . .
C408 C407 C406 90.3(18) . .
C402 C407 H407 123.8 . .
C408 C407 H407 123.8 . .
C406 C407 H407 123.8 . .
C413 C408 C407 125(3) . .
C413 C408 C405 125(3) . .
C407 C408 C405 84(2) . .
C413 C408 C403 145(3) . .
C407 C408 C403 79(2) . .
C405 C408 C403 78(2) . .
O411 C409 O410 129(4) . .
O411 C409 C401 127(4) . .
O410 C409 C401 103(2) . .
C409 O410 C412 110(2) . .
O410 C412 H41A 109.5 . .
O410 C412 H41B 109.5 . .
H41A C412 H41B 109.5 . .
O410 C412 H41C 109.5 . .
H41A C412 H41C 109.5 . .
H41B C412 H41C 109.5 . .
O415 C413 C408 127(3) . .
O415 C413 O414 125(3) . .
C408 C413 O414 108(3) . .
C413 O414 C416 117(3) . .
O414 C416 H41D 109.5 . .
O414 C416 H41E 109.5 . .
H41D C416 H41E 109.5 . .
O414 C416 H41F 109.5 . .
H41D C416 H41F 109.5 . .
H41E C416 H41F 109.5 . .
C509 C501 C504 108(4) . .
C509 C501 C502 130(4) . .
C504 C501 C502 97(4) . .
C509 C501 C506 128(4) . .
C504 C501 C506 95(3) . .
C502 C501 C506 91(2) . .
C507 C502 C501 89(3) . .
C507 C502 C503 87(2) . .
C501 C502 C503 85(3) . .
C507 C502 H502 127.3 . .
C501 C502 H502 127.3 . .
C503 C502 H502 127.3 . .
C508 C503 C504 98(3) . .
C508 C503 C502 89(2) . .
C504 C503 C502 86(3) . .
C508 C503 H503 124.4 . .
C504 C503 H503 124.4 . .
C502 C503 H503 124.4 . .
C501 C504 C503 93(3) . .
C501 C504 C505 87(3) . .
C503 C504 C505 90(3) . .
C501 C504 H504 125.4 . .
C503 C504 H504 125.4 . .
C505 C504 H504 125.4 . .
C506 C505 C504 93(3) . .
C506 C505 C508 90(3) . .
C504 C505 C508 85(3) . .
C506 C505 H505 125.6 . .
C504 C505 H505 125.6 . .
C508 C505 H505 125.6 . .
C505 C506 C507 93(3) . .
C505 C506 C501 85(3) . .
C507 C506 C501 86(2) . .
C505 C506 H506 126.7 . .
C507 C506 H506 126.7 . .
C501 C506 H506 126.7 . .
C502 C507 C506 94(2) . .
C502 C507 C508 90(3) . .
C506 C507 C508 96(3) . .
C502 C507 H507 123.1 . .
C506 C507 H507 123.1 . .
C508 C507 H507 123.1 . .
C503 C508 C513 94(3) . .
C503 C508 C507 93(3) . .
C513 C508 C507 146(4) . .
C503 C508 C505 87(3) . .
C513 C508 C505 133(4) . .
C507 C508 C505 81(3) . .
C501 C509 O511 134(4) . .
C501 C509 O510 115(3) . .
O511 C509 O510 95(3) . .
C512 O510 C509 129(2) . .
O510 C512 H51A 109.5 . .
O510 C512 H51B 109.5 . .
H51A C512 H51B 109.5 . .
O510 C512 H51C 109.5 . .
H51A C512 H51C 109.5 . .
H51B C512 H51C 109.5 . .
C508 C513 O515 100(5) . .
C508 C513 O514 91(3) . .
O515 C513 O514 84(3) . .
C516 O514 C513 117(3) . .
O514 C516 H51D 109.5 . .
O514 C516 H51E 109.5 . .
H51D C516 H51E 109.5 . .
O514 C516 H51F 109.5 . .
H51D C516 H51F 109.5 . .
H51E C516 H51F 109.5 . .
C65A C601 C604 131(2) . .
C604 C601 C65B 117(4) . .
C65A C601 C603 134(2) . 2
C604 C601 C603 91.6(16) . 2
C65B C601 C603 115(3) . 2
C65A C601 C602 114.6(17) . .
C604 C601 C602 89.3(15) . .
C65B C601 C602 149(3) . .
C603 C601 C602 77.2(16) 2 .
C604 C602 C603 91.9(16) 2 .
C604 C602 C601 91.8(18) 2 .
C603 C602 C601 79.4(16) . .
C604 C602 H602 126.7 2 .
C603 C602 H602 126.7 . .
C601 C602 H602 126.7 . .
C604 C603 C602 95.8(19) . .
C604 C603 C601 98(2) . 2
C602 C603 C601 82.3(16) . 2
C604 C603 H603 123.5 . .
C602 C603 H603 123.5 . .
C601 C603 H603 123.5 2 .
C603 C604 C602 92(3) . 2
C603 C604 C601 95(2) . .
C602 C604 C601 92.2(19) 2 .
C603 C604 H604 122.9 . .
C602 C604 H604 122.9 2 .
C601 C604 H604 122.9 . .
O67A C65A O66A 126(3) . .
O67A C65A C601 129(3) . .
O66A C65A C601 105.0(17) . .
C65A O66A C68A 116(2) . .
O66A C68A H61A 109.5 . .
O66A C68A H61B 109.5 . .
H61A C68A H61B 109.5 . .
O66A C68A H61C 109.5 . .
H61A C68A H61C 109.5 . .
H61B C68A H61C 109.5 . .
O67B C65B O66B 123(4) . .
O67B C65B C601 134(4) . .
O66B C65B C601 101(3) . .
C65B O66B C68B 112(3) . .
O66B C68B H68A 109.5 . .
O66B C68B H68B 109.5 . .
H68A C68B H68B 109.5 . .
O66B C68B H68C 109.5 . .
H68A C68B H68C 109.5 . .
H68B C68B H68C 109.5 . .
C709 C701 C704 129(3) . .
C709 C701 C702 125(2) . .
C704 C701 C702 87.5(19) . .
C709 C701 C706 130(2) . .
C704 C701 C706 83.7(19) . .
C702 C701 C706 87(2) . .
C703 C702 C707 82(2) . .
C703 C702 C701 91.7(15) . .
C707 C702 C701 98(2) . .
C703 C702 H702 124.7 . .
C707 C702 H702 124.7 . .
C701 C702 H702 124.7 . .
C702 C703 C704 87.0(19) . .
C702 C703 C708 99.4(18) . .
C704 C703 C708 100(2) . .
C702 C703 H703 121.1 . .
C704 C703 H703 121.1 . .
C708 C703 H703 121.1 . .
C701 C704 C703 93.8(18) . .
C701 C704 C705 93.9(17) . .
C703 C704 C705 81.5(19) . .
C701 C704 H704 125.3 . .
C703 C704 H704 125.3 . .
C705 C704 H704 125.3 . .
C706 C705 C704 86.7(19) . .
C706 C705 C708 101.0(19) . .
C704 C705 C708 100.3(17) . .
C706 C705 H705 120.7 . .
C704 C705 H705 120.7 . .
C708 C705 H705 120.7 . .
C705 C706 C701 95.5(18) . .
C705 C706 C707 84.1(19) . .
C701 C706 C707 92.0(18) . .
C705 C706 H706 124.7 . .
C701 C706 H706 124.7 . .
C707 C706 H706 124.7 . .
C702 C707 C708 100.4(19) . .
C702 C707 C706 83(2) . .
C708 C707 C706 92.0(18) . .
C702 C707 H707 123.6 . .
C708 C707 H707 123.6 . .
C706 C707 H707 123.6 . .
C713 C708 C707 134(3) . .
C713 C708 C705 128(3) . .
C707 C708 C705 83(2) . .
C713 C708 C703 135(3) . .
C707 C708 C703 78(2) . .
C705 C708 C703 78(2) . .
O711 C709 O710 128(4) . .
O711 C709 C701 129(4) . .
O710 C709 C701 103(2) . .
C709 O710 C712 111(2) . .
O710 C712 H71A 109.5 . .
O710 C712 H71B 109.5 . .
H71A C712 H71B 109.5 . .
O710 C712 H71C 109.5 . .
H71A C712 H71C 109.5 . .
H71B C712 H71C 109.5 . .
O715 C713 C708 129(4) . .
O715 C713 O714 115(3) . .
C708 C713 O714 109(3) . .
C713 O714 C716 114(3) . .
O714 C716 H71D 109.5 . .
O714 C716 H71E 109.5 . .
H71D C716 H71E 109.5 . .
O714 C716 H71F 109.5 . .
H71D C716 H71F 109.5 . .
H71E C716 H71F 109.5 . .
C95A C90A C91A 109(3) . .
C95A C90A H90A 109.9 . .
C91A C90A H90A 109.9 . .
C95A C90A H90B 109.9 . .
C91A C90A H90B 109.9 . .
H90A C90A H90B 108.3 . .
C92A C91A C90A 100(2) . .
C92A C91A H91A 111.7 . .
C90A C91A H91A 111.7 . .
C92A C91A H91B 111.7 . .
C90A C91A H91B 111.7 . .
H91A C91A H91B 109.5 . .
C93A C92A C91A 101(2) . .
C93A C92A H92A 111.5 . .
C91A C92A H92A 111.5 . .
C93A C92A H92B 111.5 . .
C91A C92A H92B 111.6 . .
H92A C92A H92B 109.4 . .
C92A C93A C94A 110(3) . .
C92A C93A H93A 109.7 . .
C94A C93A H93A 109.7 . .
C92A C93A H93B 109.7 . .
C94A C93A H93B 109.7 . .
H93A C93A H93B 108.2 . .
C95A C94A C93A 101(2) . .
C95A C94A H94A 111.6 . .
C93A C94A H94A 111.6 . .
C95A C94A H94B 111.6 . .
C93A C94A H94B 111.6 . .
H94A C94A H94B 109.4 . .
C94A C95A C90A 102(2) . .
C94A C95A H95A 111.4 . .
C90A C95A H95A 111.4 . .
C94A C95A H95B 111.5 . .
C90A C95A H95B 111.4 . .
H95A C95A H95B 109.3 . .
C91B C90B C95B 110(2) . .
C91B C90B H90C 109.7 . .
C95B C90B H90C 109.7 . .
C91B C90B H90D 109.7 . .
C95B C90B H90D 109.7 . .
H90C C90B H90D 108.2 . .
C92B C91B C90B 114(2) . .
C92B C91B H91C 108.6 . .
C90B C91B H91C 108.6 . .
C92B C91B H91D 108.6 . .
C90B C91B H91D 108.6 . .
H91C C91B H91D 107.6 . .
C91B C92B C93B 114(2) . .
C91B C92B H92C 108.7 . .
C93B C92B H92C 108.7 . .
C91B C92B H92D 108.7 . .
C93B C92B H92D 108.7 . .
H92C C92B H92D 107.6 . .
C94B C93B C92B 100(2) . .
C94B C93B H93C 111.8 . .
C92B C93B H93C 111.8 . .
C94B C93B H93D 111.8 . .
C92B C93B H93D 111.8 . .
H93C C93B H93D 109.5 . .
C95B C94B C93B 105(2) . .
C95B C94B H94C 110.7 . .
C93B C94B H94C 110.7 . .
C95B C94B H94D 110.7 . .
C93B C94B H94D 110.7 . .
H94C C94B H94D 108.8 . .
C90B C95B C94B 106(2) . .
C90B C95B H95C 110.5 . .
C94B C95B H95C 110.5 . .
C90B C95B H95D 110.5 . .
C94B C95B H95D 110.5 . .
H95C C95B H95D 108.7 . .
C91E C90E C95E 105(2) . .
C91E C90E H90G 110.7 . .
C95E C90E H90G 110.7 . .
C91E C90E H90H 110.7 . .
C95E C90E H90H 110.7 . .
H90G C90E H90H 108.8 . .
C90E C91E C92E 103(2) . .
C90E C91E H91G 111.3 . .
C92E C91E H91G 111.3 . .
C90E C91E H91H 111.3 . .
C92E C91E H91H 111.3 . .
H91G C91E H91H 109.2 . .
C93E C92E C91E 107(3) . .
C93E C92E H92G 110.2 . .
C91E C92E H92G 110.2 . .
C93E C92E H92H 110.2 . .
C91E C92E H92H 110.2 . .
H92G C92E H92H 108.5 . .
C94E C93E C92E 107(2) . .
C94E C93E H93G 110.3 . .
C92E C93E H93G 110.3 . .
C94E C93E H93H 110.3 . .
C92E C93E H93H 110.3 . .
H93G C93E H93H 108.5 . .
C93E C94E C95E 102(2) . .
C93E C94E H94G 111.4 . .
C95E C94E H94G 111.4 . .
C93E C94E H94H 111.4 . .
C95E C94E H94H 111.4 . .
H94G C94E H94H 109.2 . .
C94E C95E C90E 107(3) . .
C94E C95E H95G 110.2 . .
C90E C95E H95G 110.2 . .
C94E C95E H95H 110.2 . .
C90E C95E H95H 110.2 . .
H95G C95E H95H 108.5 . .
C95D C90D C91D 107(2) . .
C95D C90D H90K 110.3 . .
C91D C90D H90K 110.3 . .
C95D C90D H90L 110.3 . .
C91D C90D H90L 110.3 . .
H90K C90D H90L 108.6 . .
C92D C91D C90D 104(2) . .
C92D C91D H91K 110.9 . .
C90D C91D H91K 110.9 . .
C92D C91D H91L 110.9 . .
C90D C91D H91L 110.9 . .
H91K C91D H91L 109.0 . .
C91D C92D C93D 111(3) . .
C91D C92D H92K 109.5 . .
C93D C92D H92K 109.5 . .
C91D C92D H92L 109.5 . .
C93D C92D H92L 109.5 . .
H92K C92D H92L 108.1 . .
C94D C93D C92D 109(2) . .
C94D C93D H93K 109.9 . .
C92D C93D H93K 109.9 . .
C94D C93D H93L 109.9 . .
C92D C93D H93L 109.9 . .
H93K C93D H93L 108.3 . .
C93D C94D C95D 105(2) . .
C93D C94D H94K 110.8 . .
C95D C94D H94K 110.8 . .
C93D C94D H94L 110.8 . .
C95D C94D H94L 110.8 . .
H94K C94D H94L 108.9 . .
C90D C95D C94D 106(3) . .
C90D C95D H95K 110.6 . .
C94D C95D H95K 110.6 . .
C90D C95D H95L 110.6 . .
C94D C95D H95L 110.6 . .
H95K C95D H95L 108.7 . .
C91C C90C C95C 110(3) . .
C91C C90C H90E 109.7 . .
C95C C90C H90E 109.7 . .
C91C C90C H90F 109.7 . .
C95C C90C H90F 109.7 . .
H90E C90C H90F 108.2 . .
C90C C91C C92C 111(3) . .
C90C C91C H91E 109.5 . .
C92C C91C H91E 109.5 . .
C90C C91C H91F 109.5 . .
C92C C91C H91F 109.5 . .
H91E C91C H91F 108.0 . .
C93C C92C C91C 110(3) . .
C93C C92C H92E 109.6 . .
C91C C92C H92E 109.6 . .
C93C C92C H92F 109.6 . .
C91C C92C H92F 109.6 . .
H92E C92C H92F 108.1 . .
C92C C93C C94C 110(3) . .
C92C C93C H93E 109.6 . .
C94C C93C H93E 109.6 . .
C92C C93C H93F 109.6 . .
C94C C93C H93F 109.6 . .
H93E C93C H93F 108.1 . .
C95C C94C C93C 109(3) . .
C95C C94C H94E 109.8 . .
C93C C94C H94E 109.8 . .
C95C C94C H94F 109.8 . .
C93C C94C H94F 109.8 . .
H94E C94C H94F 108.3 . .
C94C C95C C90C 109(3) . .
C94C C95C H95E 109.9 . .
C90C C95C H95E 109.9 . .
C94C C95C H95F 109.9 . .
C90C C95C H95F 109.9 . .
H95E C95C H95F 108.3 . .

loop_
_geom_bond_atom_site_label_1
_geom_bond_atom_site_label_2
_geom_bond_distance
_geom_bond_site_symmetry_2
Zn1 N101 2.074(6) .
Zn1 N251 2.090(6) 1_566
Zn1 I11A 2.348(9) .
Zn1 I12B 2.425(11) .
Zn1 I12A 2.652(8) .
Zn1 I11B 2.683(11) .
Zn2 N111 2.064(7) .
Zn2 N141 2.076(7) .
Zn2 I21B 2.488(5) .
Zn2 I22B 2.548(4) .
Zn2 I22A 2.548(4) .
Zn2 I21A 2.550(3) .
Zn4 N201 2.068(8) .
Zn4 N151 2.080(7) .
Zn4 I42B 2.383(16) .
Zn4 I41A 2.509(2) .
Zn4 I42A 2.569(4) .
Zn4 I41B 2.593(15) .
Zn6 N241 2.052(9) .
Zn6 N221 2.077(7) .
Zn6 I61B 2.392(12) .
Zn6 I62A 2.459(6) .
Zn6 I61A 2.613(4) .
Zn6 I62B 2.714(15) .
N101 C106 1.318(11) .
N101 C102 1.346(11) .
C102 C103 1.368(12) .
C102 H102 0.9500 .
C103 C104 1.391(13) .
C103 H103 0.9500 .
C104 C105 1.375(11) .
C104 C131 1.477(10) .
C105 C106 1.392(11) .
C105 H105 0.9500 .
C106 H106 0.9500 .
N111 C116 1.343(11) .
N111 C112 1.345(12) .
C112 C113 1.385(12) .
C112 H112 0.9500 .
C113 C114 1.363(11) .
C113 H113 0.9500 .
C114 C115 1.385(11) .
C114 C133 1.474(11) .
C115 C116 1.370(12) .
C115 H115 0.9500 .
C116 H116 0.9500 .
N121 C126 1.279(12) .
N121 C122 1.321(12) .
N121 Zn3B 2.023(15) .
N121 Zn3A 2.085(9) .
C122 C123 1.389(13) .
C122 H122 0.9500 .
C123 C124 1.347(13) .
C123 H123 0.9500 .
C124 C125 1.354(11) .
C124 C135 1.498(10) .
C125 C126 1.431(12) .
C125 H125 0.9500 .
C126 H126 0.9500 .
C131 N132 1.324(10) .
C131 N136 1.337(9) .
N132 C133 1.344(9) .
C133 N134 1.343(9) .
N134 C135 1.319(10) .
C135 N136 1.345(10) .
N141 C142 1.323(11) .
N141 C146 1.333(13) .
C142 C143 1.404(12) .
C142 H142 0.9500 .
C143 C144 1.371(12) .
C143 H143 0.9500 .
C144 C145 1.378(12) .
C144 C171 1.491(11) .
C145 C146 1.407(13) .
C145 H145 0.9500 .
C146 H146 0.9500 .
N151 C156 1.324(11) .
N151 C152 1.345(11) .
C152 C153 1.382(11) .
C152 H152 0.9500 .
C153 C154 1.368(11) .
C153 H153 0.9500 .
C154 C155 1.374(12) .
C154 C173 1.501(11) .
C155 C156 1.387(12) .
C155 H155 0.9500 .
C156 H156 0.9500 .
N161 C162 1.327(13) .
N161 C166 1.332(11) .
N161 Zn3B 2.056(16) 1_545
N161 Zn3A 2.078(10) 1_545
C162 C163 1.385(14) .
C162 H162 0.9500 .
C163 C164 1.407(13) .
C163 H163 0.9500 .
C164 C165 1.356(13) .
C164 C175 1.498(12) .
C165 C166 1.366(13) .
C165 H165 0.9500 .
C166 H166 0.9500 .
C171 N176 1.319(10) .
C171 N172 1.333(10) .
N172 C173 1.350(10) .
C173 N174 1.311(10) .
N174 C175 1.323(10) .
C175 N176 1.341(11) .
N201 C202 1.318(12) .
N201 C206 1.340(12) .
C202 C203 1.411(13) .
C202 H202 0.9500 .
C203 C204 1.367(11) .
C203 H203 0.9500 .
C204 C205 1.376(14) .
C204 C231 1.477(12) .
C205 C206 1.369(15) .
C205 H205 0.9500 .
C206 H206 0.9500 .
N211 C216 1.348(15) .
N211 C212 1.349(13) .
N211 Zn5C 1.99(2) .
N211 Zn5B 2.09(3) .
N211 Zn5A 2.15(3) .
C212 C213 1.382(14) .
C212 H212 0.9500 .
C213 C214 1.394(14) .
C213 H213 0.9500 .
C214 C215 1.385(12) .
C214 C235 1.495(12) .
C215 C216 1.380(15) .
C215 H215 0.9500 .
C216 H216 0.9500 .
N221 C226 1.327(12) .
N221 C222 1.332(12) .
C222 C223 1.366(11) .
C222 H222 0.9500 .
C223 C224 1.371(12) .
C223 H223 0.9500 .
C224 C225 1.403(12) .
C224 C233 1.516(10) .
C225 C226 1.390(12) .
C225 H225 0.9500 .
C226 H226 0.9500 .
C231 N236 1.321(11) .
C231 N232 1.328(10) .
N232 C233 1.318(11) .
C233 N234 1.333(11) .
N234 C235 1.338(11) .
C235 N236 1.324(12) .
N241 C246 1.331(13) .
N241 C242 1.339(12) .
C242 C243 1.368(14) .
C242 H242 0.9500 .
C243 C244 1.390(14) .
C243 H243 0.9500 .
C244 C245 1.361(12) .
C244 C271 1.471(12) .
C245 C246 1.374(13) .
C245 H245 0.9500 .
C246 H246 0.9500 .
N251 C256 1.326(11) .
N251 C252 1.333(11) .
N251 Zn1 2.090(6) 1_544
C252 C253 1.361(11) .
C252 H252 0.9500 .
C253 C254 1.369(11) .
C253 H253 0.9500 .
C254 C255 1.401(12) .
C254 C273 1.492(10) .
C255 C256 1.372(11) .
C255 H255 0.9500 .
C256 H256 0.9500 .
N261 C266 1.298(18) .
N261 C262 1.31(2) .
N261 Zn5C 2.04(2) 1_665
N261 Zn5B 2.13(2) 1_665
N261 Zn5A 2.15(2) 1_665
C262 C263 1.39(2) .
C262 Zn5C 2.56(3) 1_665
C262 H262 0.9500 .
C263 C264 1.360(16) .
C263 H263 0.9500 .
C264 C265 1.334(14) .
C264 C275 1.502(14) .
C265 C266 1.382(14) .
C265 H265 0.9500 .
C266 H266 0.9500 .
C271 N272 1.333(9) .
C271 N276 1.338(11) .
N272 C273 1.333(10) .
C273 N274 1.344(11) .
N274 C275 1.344(10) .
C275 N276 1.330(11) .
Zn3A N161 2.078(10) 1_565
Zn3A I32A 2.509(5) .
Zn3A I31A 2.530(5) .
Zn5A N261 2.15(2) 1_445
Zn5A I51A 2.51(2) .
Zn5A I52A 2.61(3) .
Zn3B N161 2.056(16) 1_565
Zn3B I31B 2.561(15) .
Zn3B I32B 2.582(15) .
Zn5B N261 2.13(2) 1_445
Zn5B I52B 2.48(3) .
Zn5B I51B 2.57(3) .
Zn5C N261 2.04(2) 1_445
Zn5C I52C 2.481(19) .
Zn5C C262 2.56(3) 1_445
Zn5C I51C 2.66(3) .
C301 C309 1.44(3) .
C301 C306 1.57(2) .
C301 C302 1.62(3) .
C301 C304 1.66(3) .
C302 C307 1.57(2) .
C302 C303 1.63(2) .
C302 H302 1.0000 .
C303 C304 1.57(2) .
C303 C308 1.59(2) .
C303 H303 1.0000 .
C304 C305 1.58(2) .
C304 H304 1.0000 .
C305 C308 1.57(3) .
C305 C306 1.57(3) .
C305 H305 1.0000 .
C306 C307 1.62(3) .
C306 H306 1.0000 .
C307 C308 1.61(3) .
C307 H307 1.0000 .
C308 C313 1.48(4) .
C309 O311 1.12(4) .
C309 O310 1.39(3) .
O310 C312 1.61(3) .
C312 H31A 0.9800 .
C312 H31B 0.9800 .
C312 H31C 0.9800 .
C313 O315 1.19(2) .
C313 O314 1.37(3) .
O314 C316 1.48(3) .
C316 H31D 0.9800 .
C316 H31E 0.9800 .
C316 H31F 0.9800 .
C401 C409 1.48(5) .
C401 C404 1.57(3) .
C401 C402 1.65(4) .
C401 C406 1.66(4) .
C402 C403 1.60(4) .
C402 C407 1.63(4) .
C402 H402 1.0000 .
C403 C404 1.64(3) .
C403 C408 1.70(4) .
C403 H403 1.0000 .
C404 C405 1.64(4) .
C404 H404 1.0000 .
C405 C406 1.51(3) .
C405 C408 1.70(4) .
C405 H405 1.0000 .
C406 C407 1.79(4) .
C406 H406 1.0000 .
C407 C408 1.65(4) .
C407 H407 1.0000 .
C408 C413 1.32(5) .
C409 O411 1.05(3) .
C409 O410 1.35(3) .
O410 C412 1.51(3) .
C412 H41A 0.9800 .
C412 H41B 0.9800 .
C412 H41C 0.9800 .
C413 O415 1.27(3) .
C413 O414 1.38(4) .
O414 C416 1.50(3) .
C416 H41D 0.9800 .
C416 H41E 0.9800 .
C416 H41F 0.9800 .
C501 C509 1.28(5) .
C501 C504 1.44(5) .
C501 C502 1.53(5) .
C501 C506 1.58(4) .
C502 C507 1.50(3) .
C502 C503 1.69(5) .
C502 H502 1.0000 .
C503 C508 1.43(4) .
C503 C504 1.564(19) .
C503 H503 1.0000 .
C504 C505 1.58(5) .
C504 H504 1.0000 .
C505 C506 1.50(4) .
C505 C508 1.77(6) .
C505 H505 1.0000 .
C506 C507 1.53(5) .
C506 H506 1.0000 .
C507 C508 1.61(5) .
C507 H507 1.0000 .
C508 C513 1.44(6) .
C509 O511 1.43(4) .
C509 O510 1.63(4) .
O510 C512 1.44(3) .
C512 H51A 0.9800 .
C512 H51B 0.9800 .
C512 H51C 0.9800 .
C513 O515 1.44(4) .
C513 O514 1.65(4) .
O514 C516 1.44(3) .
C516 H51D 0.9800 .
C516 H51E 0.9800 .
C516 H51F 0.9800 .
C601 C65A 1.45(3) .
C601 C604 1.51(3) .
C601 C65B 1.61(4) .
C601 C603 1.65(3) 2
C601 C602 1.69(3) .
C602 C604 1.50(3) 2
C602 C603 1.65(3) .
C602 H602 1.0000 .
C603 C604 1.38(4) .
C603 C601 1.65(3) 2
C603 H603 1.0000 .
C604 C602 1.50(3) 2
C604 H604 1.0000 .
C65A O67A 1.20(2) .
C65A O66A 1.34(3) .
O66A C68A 1.46(2) .
C68A H61A 0.9800 .
C68A H61B 0.9800 .
C68A H61C 0.9800 .
C65B O67B 1.22(3) .
C65B O66B 1.36(3) .
O66B C68B 1.46(3) .
C68B H68A 0.9800 .
C68B H68B 0.9800 .
C68B H68C 0.9800 .
C701 C709 1.49(5) .
C701 C704 1.58(3) .
C701 C702 1.65(4) .
C701 C706 1.66(4) .
C702 C703 1.61(4) .
C702 C707 1.64(4) .
C702 H702 1.0000 .
C703 C704 1.63(3) .
C703 C708 1.70(4) .
C703 H703 1.0000 .
C704 C705 1.64(4) .
C704 H704 1.0000 .
C705 C706 1.51(3) .
C705 C708 1.70(4) .
C705 H705 1.0000 .
C706 C707 1.78(4) .
C706 H706 1.0000 .
C707 C708 1.66(4) .
C707 H707 1.0000 .
C708 C713 1.31(5) .
C709 O711 1.07(3) .
C709 O710 1.35(3) .
O710 C712 1.51(4) .
C712 H71A 0.9800 .
C712 H71B 0.9800 .
C712 H71C 0.9800 .
C713 O715 1.27(3) .
C713 O714 1.41(4) .
O714 C716 1.50(3) .
C716 H71D 0.9800 .
C716 H71E 0.9800 .
C716 H71F 0.9800 .
C90A C95A 1.55(2) .
C90A C91A 1.56(2) .
C90A H90A 0.9900 .
C90A H90B 0.9900 .
C91A C92A 1.56(2) .
C91A H91A 0.9900 .
C91A H91B 0.9900 .
C92A C93A 1.55(2) .
C92A H92A 0.9900 .
C92A H92B 0.9900 .
C93A C94A 1.57(2) .
C93A H93A 0.9900 .
C93A H93B 0.9900 .
C94A C95A 1.54(2) .
C94A H94A 0.9900 .
C94A H94B 0.9900 .
C95A H95A 0.9900 .
C95A H95B 0.9900 .
C90B C91B 1.524(19) .
C90B C95B 1.53(2) .
C90B H90C 0.9900 .
C90B H90D 0.9900 .
C91B C92B 1.500(19) .
C91B H91C 0.9900 .
C91B H91D 0.9900 .
C92B C93B 1.563(19) .
C92B H92C 0.9900 .
C92B H92D 0.9900 .
C93B C94B 1.562(19) .
C93B H93C 0.9900 .
C93B H93D 0.9900 .
C94B C95B 1.545(19) .
C94B H94C 0.9900 .
C94B H94D 0.9900 .
C95B H95C 0.9900 .
C95B H95D 0.9900 .
C90E C91E 1.55(2) .
C90E C95E 1.56(2) .
C90E H90G 0.9900 .
C90E H90H 0.9900 .
C91E C92E 1.56(2) .
C91E H91G 0.9900 .
C91E H91H 0.9900 .
C92E C93E 1.53(2) .
C92E H92G 0.9900 .
C92E H92H 0.9900 .
C93E C94E 1.52(2) .
C93E H93G 0.9900 .
C93E H93H 0.9900 .
C94E C95E 1.56(2) .
C94E H94G 0.9900 .
C94E H94H 0.9900 .
C95E H95G 0.9900 .
C95E H95H 0.9900 .
C90D C95D 1.55(2) .
C90D C91D 1.556(19) .
C90D H90K 0.9900 .
C90D H90L 0.9900 .
C91D C92D 1.52(2) .
C91D H91K 0.9900 .
C91D H91L 0.9900 .
C92D C93D 1.53(2) .
C92D H92K 0.9900 .
C92D H92L 0.9900 .
C93D C94D 1.524(19) .
C93D H93K 0.9900 .
C93D H93L 0.9900 .
C94D C95D 1.55(2) .
C94D H94K 0.9900 .
C94D H94L 0.9900 .
C95D H95K 0.9900 .
C95D H95L 0.9900 .
C90C C91C 1.54(2) .
C90C C95C 1.55(2) .
C90C H90E 0.9900 .
C90C H90F 0.9900 .
C91C C92C 1.54(2) .
C91C H91E 0.9900 .
C91C H91F 0.9900 .
C92C C93C 1.53(2) .
C92C H92E 0.9900 .
C92C H92F 0.9900 .
C93C C94C 1.55(2) .
C93C H93E 0.9900 .
C93C H93F 0.9900 .
C94C C95C 1.54(2) .
C94C H94E 0.9900 .
C94C H94F 0.9900 .
C95C H95E 0.9900 .
C95C H95F 0.9900 .

loop_
_geom_hbond_atom_site_label_D
_geom_hbond_atom_site_label_H
_geom_hbond_atom_site_label_A
_geom_hbond_distance_DH
_geom_hbond_distance_HA
_geom_hbond_distance_DA
_geom_hbond_angle_DHA
_geom_hbond_site_symmetry_A
C106 H106 I31B 0.95 3.00 3.590(16) 121.8 1_655
C112 H112 I22A 0.95 3.18 3.797(10) 124.5 .
C113 H113 I32A 0.95 3.23 3.957(8) 134.9 1_655
C113 H113 I32B 0.95 3.19 3.833(10) 127.0 1_655
C116 H116 I42A 0.95 3.02 3.741(9) 133.6 2_566
C116 H116 I42B 0.95 3.17 3.880(16) 132.7 2_566
C122 H122 I31A 0.95 2.98 3.685(10) 132.5 .
C122 H122 I31B 0.95 3.03 3.646(12) 124.3 .
C142 H142 I21A 0.95 3.27 3.882(9) 123.9 .
C142 H142 I21B 0.95 3.22 3.823(10) 123.4 .
C152 H152 I41B 0.95 3.18 3.813(15) 125.6 .
C153 H153 O515 0.95 2.59 3.26(4) 127.9 .
C156 H156 I42A 0.95 3.05 3.738(9) 130.2 .
C156 H156 I42B 0.95 3.02 3.658(14) 125.8 .
C166 H166 I32A 0.95 3.06 3.699(11) 125.7 1_545
C166 H166 I32B 0.95 3.12 3.824(14) 132.0 1_545
C202 H202 I61A 0.95 3.32 3.904(10) 121.6 1_455
C202 H202 I61B 0.95 3.11 3.717(14) 123.4 1_455
C212 H212 I11A 0.95 3.21 4.030(13) 146.0 2_666
C212 H212 I11B 0.95 2.94 3.771(13) 147.0 2_666
C215 H215 I62A 0.95 3.20 3.946(12) 136.4 1_455
C215 H215 I62B 0.95 3.11 3.806(14) 131.3 1_455
C216 H216 I51A 0.95 3.23 3.798(11) 120.0 .
C216 H216 I51B 0.95 3.11 3.707(10) 122.5 .
C216 H216 I62B 0.95 3.24 3.885(17) 126.5 1_455
C216 H216 I51C 0.95 3.32 3.869(12) 118.7 .
C222 H222 I62A 0.95 3.29 3.840(11) 118.8 .
C222 H222 I62B 0.95 3.31 3.920(13) 123.8 .
C223 H223 O67A 0.95 2.21 3.017(17) 142.7 2
C226 H226 I61A 0.95 3.01 3.686(9) 129.1 .
C226 H226 I61B 0.95 3.11 3.703(10) 121.9 .
C242 H242 I62A 0.95 3.09 3.665(14) 120.3 .
C242 H242 I62B 0.95 3.19 3.775(16) 121.9 .
C246 H246 O511 0.95 2.58 3.30(2) 133.5 .
C252 H252 I12A 0.95 3.14 3.805(12) 128.5 1_544
C252 H252 I12B 0.95 3.20 3.808(10) 123.3 1_544
C255 H255 O410 0.95 2.61 3.50(3) 155.5 1_655
C256 H256 I11A 0.95 3.11 3.697(10) 121.4 1_544
C256 H256 I11B 0.95 3.21 3.873(10) 128.2 1_544
C256 H256 O67B 0.95 2.42 3.24(3) 144.9 1_655
C262 H262 I51B 0.95 3.24 3.808(17) 120.1 1_665
C262 H262 I51C 0.95 2.93 3.674(14) 136.6 1_665
C265 H265 O715 0.95 2.51 3.33(2) 145.2 2_665
C266 H266 I52A 0.95 3.22 3.925(12) 132.1 1_665
C416 H41D I51B 0.98 3.30 4.21(5) 154.9 1_665
C516 H51F I42A 0.98 3.32 4.29(3) 172.7 2_566
C68A H61A I51A 0.98 2.51 3.40(3) 151.1 2_455
C68A H61C I52A 0.98 3.25 3.86(4) 122.8 .
C68B H68B I51B 0.98 3.33 3.83(3) 113.8 2_455
C712 H71A O66A 0.98 2.66 3.46(4) 139.0 .

loop_
_geom_torsion_atom_site_label_1
_geom_torsion_atom_site_label_2
_geom_torsion_atom_site_label_3
_geom_torsion_atom_site_label_4
_geom_torsion
_geom_torsion_site_symmetry_1
_geom_torsion_site_symmetry_4
C106 N101 C102 C103 0.9(16) . .
Zn1 N101 C102 C103 179.9(9) . .
N101 C102 C103 C104 -2.3(17) . .
C102 C103 C104 C105 1.7(16) . .
C102 C103 C104 C131 -179.0(9) . .
C103 C104 C105 C106 0.0(15) . .
C131 C104 C105 C106 -179.3(9) . .
C102 N101 C106 C105 1.0(15) . .
Zn1 N101 C106 C105 -178.0(8) . .
C104 C105 C106 N101 -1.4(16) . .
C116 N111 C112 C113 -1.9(15) . .
Zn2 N111 C112 C113 174.1(7) . .
N111 C112 C113 C114 2.1(15) . .
C112 C113 C114 C115 -1.7(14) . .
C112 C113 C114 C133 -178.2(9) . .
C113 C114 C115 C116 1.3(15) . .
C133 C114 C115 C116 177.8(9) . .
C112 N111 C116 C115 1.5(15) . .
Zn2 N111 C116 C115 -174.7(8) . .
C114 C115 C116 N111 -1.2(16) . .
C126 N121 C122 C123 0.0(19) . .
Zn3B N121 C122 C123 -172.0(11) . .
Zn3A N121 C122 C123 -171.5(11) . .
N121 C122 C123 C124 2(2) . .
C122 C123 C124 C125 -2.4(19) . .
C122 C123 C124 C135 -178.2(11) . .
C123 C124 C125 C126 1.3(16) . .
C135 C124 C125 C126 177.1(9) . .
C122 N121 C126 C125 -1.1(18) . .
Zn3B N121 C126 C125 171.8(10) . .
Zn3A N121 C126 C125 169.6(8) . .
C124 C125 C126 N121 0.4(18) . .
C105 C104 C131 N132 -10.9(14) . .
C103 C104 C131 N132 169.9(9) . .
C105 C104 C131 N136 163.7(9) . .
C103 C104 C131 N136 -15.5(13) . .
N136 C131 N132 C133 9.9(13) . .
C104 C131 N132 C133 -176.1(8) . .
C131 N132 C133 N134 -9.3(13) . .
C131 N132 C133 C114 171.6(8) . .
C113 C114 C133 N134 -172.1(8) . .
C115 C114 C133 N134 11.5(13) . .
C113 C114 C133 N132 6.9(13) . .
C115 C114 C133 N132 -169.4(9) . .
N132 C133 N134 C135 1.7(13) . .
C114 C133 N134 C135 -179.3(8) . .
C133 N134 C135 N136 6.7(13) . .
C133 N134 C135 C124 -170.4(8) . .
C123 C124 C135 N134 170.8(10) . .
C125 C124 C135 N134 -4.9(14) . .
C123 C124 C135 N136 -6.5(14) . .
C125 C124 C135 N136 177.8(9) . .
N132 C131 N136 C135 -2.7(13) . .
C104 C131 N136 C135 -176.8(8) . .
N134 C135 N136 C131 -6.3(14) . .
C124 C135 N136 C131 170.9(8) . .
C146 N141 C142 C143 -2.0(13) . .
Zn2 N141 C142 C143 179.4(6) . .
N141 C142 C143 C144 -1.1(13) . .
C142 C143 C144 C145 3.3(13) . .
C142 C143 C144 C171 179.0(7) . .
C143 C144 C145 C146 -2.4(14) . .
C171 C144 C145 C146 -178.2(9) . .
C142 N141 C146 C145 3.0(16) . .
Zn2 N141 C146 C145 -178.3(9) . .
C144 C145 C146 N141 -0.8(17) . .
C156 N151 C152 C153 1.6(13) . .
Zn4 N151 C152 C153 -168.7(6) . .
N151 C152 C153 C154 1.3(12) . .
C152 C153 C154 C155 -3.3(12) . .
C152 C153 C154 C173 177.1(8) . .
C153 C154 C155 C156 2.4(15) . .
C173 C154 C155 C156 -177.9(10) . .
C152 N151 C156 C155 -2.5(16) . .
Zn4 N151 C156 C155 168.4(9) . .
C154 C155 C156 N151 0.5(18) . .
C166 N161 C162 C163 0.1(15) . .
Zn3B N161 C162 C163 176.2(9) 1_545 .
Zn3A N161 C162 C163 -176.2(8) 1_545 .
N161 C162 C163 C164 2.4(15) . .
C162 C163 C164 C165 -3.8(14) . .
C162 C163 C164 C175 175.4(8) . .
C163 C164 C165 C166 2.8(14) . .
C175 C164 C165 C166 -176.4(8) . .
C162 N161 C166 C165 -1.4(14) . .
Zn3B N161 C166 C165 -177.8(9) 1_545 .
Zn3A N161 C166 C165 174.7(7) 1_545 .
C164 C165 C166 N161 -0.1(15) . .
C143 C144 C171 N176 156.4(8) . .
C145 C144 C171 N176 -27.9(11) . .
C143 C144 C171 N172 -28.4(12) . .
C145 C144 C171 N172 147.3(9) . .
N176 C171 N172 C173 1.4(12) . .
C144 C171 N172 C173 -173.2(7) . .
C171 N172 C173 N174 0.1(12) . .
C171 N172 C173 C154 176.5(7) . .
C153 C154 C173 N174 176.9(7) . .
C155 C154 C173 N174 -2.8(12) . .
C153 C154 C173 N172 0.1(12) . .
C155 C154 C173 N172 -179.5(8) . .
N172 C173 N174 C175 -0.6(12) . .
C154 C173 N174 C175 -177.0(8) . .
C173 N174 C175 N176 -0.4(13) . .
C173 N174 C175 C164 174.8(7) . .
C165 C164 C175 N174 22.0(12) . .
C163 C164 C175 N174 -157.1(9) . .
C165 C164 C175 N176 -162.4(9) . .
C163 C164 C175 N176 18.5(12) . .
N172 C171 N176 C175 -2.2(12) . .
C144 C171 N176 C175 172.5(8) . .
N174 C175 N176 C171 1.7(13) . .
C164 C175 N176 C171 -173.5(7) . .
C206 N201 C202 C203 -1.5(17) . .
Zn4 N201 C202 C203 170.0(8) . .
N201 C202 C203 C204 2.5(17) . .
C202 C203 C204 C205 -1.5(16) . .
C202 C203 C204 C231 178.4(9) . .
C203 C204 C205 C206 -0.4(19) . .
C231 C204 C205 C206 179.7(12) . .
C202 N201 C206 C205 0(2) . .
Zn4 N201 C206 C205 -172.2(11) . .
C204 C205 C206 N201 1(2) . .
C216 N211 C212 C213 -1(2) . .
Zn5C N211 C212 C213 -167.4(13) . .
Zn5B N211 C212 C213 170.4(13) . .
Zn5A N211 C212 C213 161.0(13) . .
N211 C212 C213 C214 -1(2) . .
C212 C213 C214 C215 1.8(17) . .
C212 C213 C214 C235 -176.1(11) . .
C213 C214 C215 C216 -1.3(18) . .
C235 C214 C215 C216 176.6(11) . .
C212 N211 C216 C215 1(2) . .
Zn5C N211 C216 C215 169.9(12) . .
Zn5B N211 C216 C215 -170.3(13) . .
Zn5A N211 C216 C215 -158.0(13) . .
C214 C215 C216 N211 0(2) . .
C226 N221 C222 C223 -0.4(16) . .
Zn6 N221 C222 C223 175.9(7) . .
N221 C222 C223 C224 -1.3(16) . .
C222 C223 C224 C225 2.2(14) . .
C222 C223 C224 C233 -173.2(9) . .
C223 C224 C225 C226 -1.3(14) . .
C233 C224 C225 C226 174.2(8) . .
C222 N221 C226 C225 1.3(16) . .
Zn6 N221 C226 C225 -175.1(8) . .
C224 C225 C226 N221 -0.4(16) . .
C203 C204 C231 N236 6.3(14) . .
C205 C204 C231 N236 -173.7(10) . .
C203 C204 C231 N232 -174.5(9) . .
C205 C204 C231 N232 5.5(14) . .
N236 C231 N232 C233 -3.1(13) . .
C204 C231 N232 C233 177.8(8) . .
C231 N232 C233 N234 6.2(13) . .
C231 N232 C233 C224 -173.5(7) . .
C223 C224 C233 N232 173.2(8) . .
C225 C224 C233 N232 -2.2(12) . .
C223 C224 C233 N234 -6.6(13) . .
C225 C224 C233 N234 178.1(8) . .
N232 C233 N234 C235 -2.9(13) . .
C224 C233 N234 C235 176.7(7) . .
C233 N234 C235 N236 -4.1(13) . .
C233 N234 C235 C214 176.0(8) . .
C215 C214 C235 N236 17.8(14) . .
C213 C214 C235 N236 -164.3(10) . .
C215 C214 C235 N234 -162.4(9) . .
C213 C214 C235 N234 15.5(14) . .
N232 C231 N236 C235 -2.6(14) . .
C204 C231 N236 C235 176.5(8) . .
N234 C235 N236 C231 6.6(14) . .
C214 C235 N236 C231 -173.5(8) . .
C246 N241 C242 C243 -2(2) . .
Zn6 N241 C242 C243 -179.7(11) . .
N241 C242 C243 C244 3(2) . .
C242 C243 C244 C245 -2.9(18) . .
C242 C243 C244 C271 178.0(11) . .
C243 C244 C245 C246 1.6(15) . .
C271 C244 C245 C246 -179.3(8) . .
C242 N241 C246 C245 0.6(17) . .
Zn6 N241 C246 C245 178.2(8) . .
C244 C245 C246 N241 -0.4(16) . .
C256 N251 C252 C253 -2.0(12) . .
Zn1 N251 C252 C253 167.9(6) 1_544 .
N251 C252 C253 C254 1.1(13) . .
C252 C253 C254 C255 1.2(11) . .
C252 C253 C254 C273 -178.5(8) . .
C253 C254 C255 C256 -2.4(12) . .
C273 C254 C255 C256 177.3(8) . .
C252 N251 C256 C255 0.7(12) . .
Zn1 N251 C256 C255 -169.8(7) 1_544 .
C254 C255 C256 N251 1.5(13) . .
C266 N261 C262 C263 1(3) . .
Zn5C N261 C262 C263 -179.8(18) 1_665 .
Zn5B N261 C262 C263 -177.9(15) 1_665 .
Zn5A N261 C262 C263 -171.2(14) 1_665 .
C266 N261 C262 Zn5C -179.0(16) . 1_665
N261 C262 C263 C264 -3(3) . .
C262 C263 C264 C265 4(2) . .
C262 C263 C264 C275 177.0(13) . .
C263 C264 C265 C266 -3.6(16) . .
C275 C264 C265 C266 -175.7(8) . .
C262 N261 C266 C265 -0.4(19) . .
Zn5C N261 C266 C265 -178.7(14) 1_665 .
Zn5B N261 C266 C265 178.6(10) 1_665 .
Zn5A N261 C266 C265 173.0(9) 1_665 .
C264 C265 C266 N261 1.6(15) . .
C245 C244 C271 N272 -176.8(8) . .
C243 C244 C271 N272 2.3(12) . .
C245 C244 C271 N276 4.9(11) . .
C243 C244 C271 N276 -176.0(10) . .
N276 C271 N272 C273 -1.2(11) . .
C244 C271 N272 C273 -179.3(6) . .
C271 N272 C273 N274 0.8(11) . .
C271 N272 C273 C254 175.7(7) . .
C253 C254 C273 N272 -173.6(7) . .
C255 C254 C273 N272 6.7(11) . .
C253 C254 C273 N274 1.7(11) . .
C255 C254 C273 N274 -177.9(7) . .
N272 C273 N274 C275 -0.1(11) . .
C254 C273 N274 C275 -174.9(7) . .
C273 N274 C275 N276 -0.4(11) . .
C273 N274 C275 C264 177.3(7) . .
C265 C264 C275 N276 -163.0(8) . .
C263 C264 C275 N276 24.7(13) . .
C265 C264 C275 N274 19.1(12) . .
C263 C264 C275 N274 -153.2(10) . .
N274 C275 N276 C271 0.1(11) . .
C264 C275 N276 C271 -177.6(7) . .
N272 C271 N276 C275 0.8(11) . .
C244 C271 N276 C275 178.9(7) . .
C309 C301 C302 C307 -135(3) . .
C306 C301 C302 C307 0.7(16) . .
C304 C301 C302 C307 88.5(13) . .
C309 C301 C302 C303 133(3) . .
C306 C301 C302 C303 -90.9(14) . .
C304 C301 C302 C303 -3.1(11) . .
C307 C302 C303 C304 -88.7(13) . .
C301 C302 C303 C304 3.3(12) . .
C307 C302 C303 C308 -1.8(15) . .
C301 C302 C303 C308 90.2(14) . .
C308 C303 C304 C305 -1.8(15) . .
C302 C303 C304 C305 85.9(13) . .
C308 C303 C304 C301 -90.9(13) . .
C302 C303 C304 C301 -3.2(12) . .
C309 C301 C304 C303 -143.4(18) . .
C306 C301 C304 C303 91.5(14) . .
C302 C301 C304 C303 3.2(12) . .
C309 C301 C304 C305 124(2) . .
C306 C301 C304 C305 -1.6(16) . .
C302 C301 C304 C305 -89.9(13) . .
C303 C304 C305 C308 1.8(15) . .
C301 C304 C305 C308 92.7(14) . .
C303 C304 C305 C306 -89.4(16) . .
C301 C304 C305 C306 1.6(16) . .
C309 C301 C306 C305 -124(3) . .
C302 C301 C306 C305 89.3(17) . .
C304 C301 C306 C305 1.6(16) . .
C309 C301 C306 C307 146(3) . .
C302 C301 C306 C307 -0.6(15) . .
C304 C301 C306 C307 -88.4(16) . .
C308 C305 C306 C301 -88.7(16) . .
C304 C305 C306 C301 -1.7(17) . .
C308 C305 C306 C307 2.9(13) . .
C304 C305 C306 C307 90.0(14) . .
C301 C302 C307 C308 -88.8(16) . .
C303 C302 C307 C308 1.8(15) . .
C301 C302 C307 C306 -0.6(15) . .
C303 C302 C307 C306 89.9(14) . .
C301 C306 C307 C302 0.6(16) . .
C305 C306 C307 C302 -92.0(14) . .
C301 C306 C307 C308 89.8(14) . .
C305 C306 C307 C308 -2.9(13) . .
C306 C305 C308 C313 -136.5(19) . .
C304 C305 C308 C313 133.1(19) . .
C306 C305 C308 C303 88.7(14) . .
C304 C305 C308 C303 -1.8(15) . .
C306 C305 C308 C307 -3.0(13) . .
C304 C305 C308 C307 -93.4(13) . .
C304 C303 C308 C313 -130(2) . .
C302 C303 C308 C313 139(2) . .
C304 C303 C308 C305 1.8(15) . .
C302 C303 C308 C305 -89.0(14) . .
C304 C303 C308 C307 92.5(17) . .
C302 C303 C308 C307 1.7(15) . .
C302 C307 C308 C313 -139(2) . .
C306 C307 C308 C313 133(2) . .
C302 C307 C308 C305 91.0(14) . .
C306 C307 C308 C305 2.9(13) . .
C302 C307 C308 C303 -1.8(16) . .
C306 C307 C308 C303 -90.0(14) . .
C306 C301 C309 O311 73(5) . .
C302 C301 C309 O311 -162(3) . .
C304 C301 C309 O311 -35(5) . .
C306 C301 C309 O310 -108(2) . .
C302 C301 C309 O310 18(4) . .
C304 C301 C309 O310 144.2(17) . .
O311 C309 O310 C312 -2(3) . .
C301 C309 O310 C312 178.7(17) . .
C305 C308 C313 O315 32(3) . .
C303 C308 C313 O315 152(2) . .
C307 C308 C313 O315 -85(3) . .
C305 C308 C313 O314 -153.5(17) . .
C303 C308 C313 O314 -34(3) . .
C307 C308 C313 O314 90(3) . .
O315 C313 O314 C316 -3(3) . .
C308 C313 O314 C316 -177.5(16) . .
C409 C401 C402 C403 -141(3) . .
C404 C401 C402 C403 -4(2) . .
C406 C401 C402 C403 81(2) . .
C409 C401 C402 C407 136(3) . .
C404 C401 C402 C407 -87(2) . .
C406 C401 C402 C407 -2(2) . .
C407 C402 C403 C404 99(2) . .
C401 C402 C403 C404 3(2) . .
C407 C402 C403 C408 -1(2) . .
C401 C402 C403 C408 -96(2) . .
C409 C401 C404 C403 136(3) . .
C402 C401 C404 C403 3(2) . .
C406 C401 C404 C403 -86(2) . .
C409 C401 C404 C405 -142(3) . .
C402 C401 C404 C405 85(2) . .
C406 C401 C404 C405 -4(2) . .
C402 C403 C404 C401 -4(2) . .
C408 C403 C404 C401 95(2) . .
C402 C403 C404 C405 -96(2) . .
C408 C403 C404 C405 2(2) . .
C401 C404 C405 C406 5(2) . .
C403 C404 C405 C406 97(2) . .
C401 C404 C405 C408 -94(2) . .
C403 C404 C405 C408 -2(2) . .
C404 C405 C406 C401 -4(2) . .
C408 C405 C406 C401 95(2) . .
C404 C405 C406 C407 -93.5(19) . .
C408 C405 C406 C407 6(2) . .
C409 C401 C406 C405 142(3) . .
C404 C401 C406 C405 5(2) . .
C402 C401 C406 C405 -84(2) . .
C409 C401 C406 C407 -132(3) . .
C404 C401 C406 C407 90.1(19) . .
C402 C401 C406 C407 1.7(19) . .
C403 C402 C407 C408 1(2) . .
C401 C402 C407 C408 91(2) . .
C403 C402 C407 C406 -88.6(18) . .
C401 C402 C407 C406 1.7(19) . .
C405 C406 C407 C402 93(2) . .
C401 C406 C407 C402 -1.7(19) . .
C405 C406 C407 C408 -6(2) . .
C401 C406 C407 C408 -100.9(19) . .
C402 C407 C408 C413 151(4) . .
C406 C407 C408 C413 -123(4) . .
C402 C407 C408 C405 -80(2) . .
C406 C407 C408 C405 5.4(19) . .
C402 C407 C408 C403 -1(2) . .
C406 C407 C408 C403 84.7(19) . .
C406 C405 C408 C413 122(3) . .
C404 C405 C408 C413 -149(3) . .
C406 C405 C408 C407 -6(2) . .
C404 C405 C408 C407 82(2) . .
C406 C405 C408 C403 -87(2) . .
C404 C405 C408 C403 2(2) . .
C402 C403 C408 C413 -137(5) . .
C404 C403 C408 C413 134(5) . .
C402 C403 C408 C407 1(2) . .
C404 C403 C408 C407 -88(2) . .
C402 C403 C408 C405 87(2) . .
C404 C403 C408 C405 -2(2) . .
C404 C401 C409 O411 -138(6) . .
C402 C401 C409 O411 -19(7) . .
C406 C401 C409 O411 101(6) . .
C404 C401 C409 O410 54(4) . .
C402 C401 C409 O410 172(3) . .
C406 C401 C409 O410 -67(4) . .
O411 C409 O410 C412 1(8) . .
C401 C409 O410 C412 168(3) . .
C407 C408 C413 O415 3(7) . .
C405 C408 C413 O415 -106(5) . .
C403 C408 C413 O415 129(5) . .
C407 C408 C413 O414 -169(3) . .
C405 C408 C413 O414 81(4) . .
C403 C408 C413 O414 -43(7) . .
O415 C413 O414 C416 4(6) . .
C408 C413 O414 C416 177(3) . .
C509 C501 C502 C507 150(6) . .
C504 C501 C502 C507 -90(3) . .
C506 C501 C502 C507 5(3) . .
C509 C501 C502 C503 -123(6) . .
C504 C501 C502 C503 -3(3) . .
C506 C501 C502 C503 93(3) . .
C507 C502 C503 C508 -6(3) . .
C501 C502 C503 C508 -96(3) . .
C507 C502 C503 C504 92(3) . .
C501 C502 C503 C504 3(2) . .
C509 C501 C504 C503 139(3) . .
C502 C501 C504 C503 3(3) . .
C506 C501 C504 C503 -88(3) . .
C509 C501 C504 C505 -131(4) . .
C502 C501 C504 C505 93(3) . .
C506 C501 C504 C505 2(3) . .
C508 C503 C504 C501 86(3) . .
C502 C503 C504 C501 -3(3) . .
C508 C503 C504 C505 -1(4) . .
C502 C503 C504 C505 -90(3) . .
C501 C504 C505 C506 -2(3) . .
C503 C504 C505 C506 91(4) . .
C501 C504 C505 C508 -92(3) . .
C503 C504 C505 C508 1(3) . .
C504 C505 C506 C507 -84(3) . .
C508 C505 C506 C507 1(2) . .
C504 C505 C506 C501 2(3) . .
C508 C505 C506 C501 86(3) . .
C509 C501 C506 C505 116(6) . .
C504 C501 C506 C505 -2(3) . .
C502 C501 C506 C505 -99(4) . .
C509 C501 C506 C507 -151(6) . .
C504 C501 C506 C507 92(3) . .
C502 C501 C506 C507 -5(3) . .
C501 C502 C507 C506 -5(4) . .
C503 C502 C507 C506 -90(3) . .
C501 C502 C507 C508 90(3) . .
C503 C502 C507 C508 6(3) . .
C505 C506 C507 C502 90(3) . .
C501 C506 C507 C502 5(3) . .
C505 C506 C507 C508 -1(3) . .
C501 C506 C507 C508 -85(3) . .
C504 C503 C508 C513 134(4) . .
C502 C503 C508 C513 -141(3) . .
C504 C503 C508 C507 -80(4) . .
C502 C503 C508 C507 6(3) . .
C504 C503 C508 C505 1(3) . .
C502 C503 C508 C505 87(3) . .
C502 C507 C508 C503 -7(3) . .
C506 C507 C508 C503 87(3) . .
C502 C507 C508 C513 96(6) . .
C506 C507 C508 C513 -171(5) . .
C502 C507 C508 C505 -93(3) . .
C506 C507 C508 C505 1(2) . .
C506 C505 C508 C503 -94(3) . .
C504 C505 C508 C503 -1(3) . .
C506 C505 C508 C513 173(4) . .
C504 C505 C508 C513 -94(5) . .
C506 C505 C508 C507 -1(2) . .
C504 C505 C508 C507 93(3) . .
C504 C501 C509 O511 108(6) . .
C502 C501 C509 O511 -137(5) . .
C506 C501 C509 O511 -4(10) . .
C504 C501 C509 O510 -127(4) . .
C502 C501 C509 O510 -11(8) . .
C506 C501 C509 O510 121(5) . .
C501 C509 O510 C512 -174(4) . .
O511 C509 O510 C512 -30(5) . .
C503 C508 C513 O515 -143(4) . .
C507 C508 C513 O515 115(6) . .
C505 C508 C513 O515 -53(5) . .
C503 C508 C513 O514 133(3) . .
C507 C508 C513 O514 31(7) . .
C505 C508 C513 O514 -137(3) . .
C508 C513 O514 C516 161(4) . .
O515 C513 O514 C516 61(5) . .
C65A C601 C602 C604 136(2) . 2
C604 C601 C602 C604 -87.9(19) . 2
C65B C601 C602 C604 121(6) . 2
C603 C601 C602 C604 4.0(16) 2 2
C65A C601 C602 C603 -132(2) . .
C604 C601 C602 C603 3.7(17) . .
C65B C601 C602 C603 -148(6) . .
C603 C601 C602 C603 95.5(15) 2 .
C604 C602 C603 C604 87(3) 2 .
C601 C602 C603 C604 -4.1(19) . .
C604 C602 C603 C601 -10.3(17) 2 2
C601 C602 C603 C601 -101.7(15) . 2
C602 C603 C604 C602 -87.9(17) . 2
C601 C603 C604 C602 -5(2) 2 2
C602 C603 C604 C601 5(2) . .
C601 C603 C604 C601 87.6(18) 2 .
C65A C601 C604 C603 118(3) . .
C65B C601 C604 C603 160(3) . .
C603 C601 C604 C603 -82(2) 2 .
C602 C601 C604 C603 -4(2) . .
C65A C601 C604 C602 -149(2) . 2
C65B C601 C604 C602 -108(3) . 2
C603 C601 C604 C602 11.1(19) 2 2
C602 C601 C604 C602 88.3(19) . 2
C604 C601 C65A O67A -117(4) . .
C603 C601 C65A O67A 91(4) 2 .
C602 C601 C65A O67A -5(4) . .
C604 C601 C65A O66A 64(3) . .
C603 C601 C65A O66A -87(4) 2 .
C602 C601 C65A O66A 177(2) . .
O67A C65A O66A C68A 11(5) . .
C601 C65A O66A C68A -171(3) . .
C604 C601 C65B O67B 80(10) . .
C603 C601 C65B O67B -26(11) 2 .
C602 C601 C65B O67B -133(7) . .
C604 C601 C65B O66B -113(5) . .
C603 C601 C65B O66B 141(4) 2 .
C602 C601 C65B O66B 35(10) . .
O67B C65B O66B C68B -16(11) . .
C601 C65B O66B C68B 175(4) . .
C709 C701 C702 C703 -140(2) . .
C704 C701 C702 C703 -2(2) . .
C706 C701 C702 C703 81.8(17) . .
C709 C701 C702 C707 138(3) . .
C704 C701 C702 C707 -84(2) . .
C706 C701 C702 C707 0.0(19) . .
C707 C702 C703 C704 100(2) . .
C701 C702 C703 C704 2(2) . .
C707 C702 C703 C708 0(2) . .
C701 C702 C703 C708 -98(2) . .
C709 C701 C704 C703 137(3) . .
C702 C701 C704 C703 2(2) . .
C706 C701 C704 C703 -85(2) . .
C709 C701 C704 C705 -141(3) . .
C702 C701 C704 C705 83.6(18) . .
C706 C701 C704 C705 -3.3(18) . .
C702 C703 C704 C701 -2(2) . .
C708 C703 C704 C701 97(2) . .
C702 C703 C704 C705 -95.4(16) . .
C708 C703 C704 C705 4(2) . .
C701 C704 C705 C706 3.6(19) . .
C703 C704 C705 C706 96.9(18) . .
C701 C704 C705 C708 -97(2) . .
C703 C704 C705 C708 -4(2) . .
C704 C705 C706 C701 -3.5(19) . .
C708 C705 C706 C701 96(2) . .
C704 C705 C706 C707 -95.0(17) . .
C708 C705 C706 C707 5(2) . .
C709 C701 C706 C705 141(3) . .
C704 C701 C706 C705 4(2) . .
C702 C701 C706 C705 -84.2(19) . .
C709 C701 C706 C707 -135(3) . .
C704 C701 C706 C707 87.9(18) . .
C702 C701 C706 C707 0.0(17) . .
C703 C702 C707 C708 0(2) . .
C701 C702 C707 C708 91(2) . .
C703 C702 C707 C706 -90.6(16) . .
C701 C702 C707 C706 0.0(18) . .
C705 C706 C707 C702 95.3(19) . .
C701 C706 C707 C702 0.0(18) . .
C705 C706 C707 C708 -5(2) . .
C701 C706 C707 C708 -100.2(18) . .
C702 C707 C708 C713 144(4) . .
C706 C707 C708 C713 -133(4) . .
C702 C707 C708 C705 -79(2) . .
C706 C707 C708 C705 4.4(18) . .
C702 C707 C708 C703 0(2) . .
C706 C707 C708 C703 83.3(18) . .
C706 C705 C708 C713 137(4) . .
C704 C705 C708 C713 -135(4) . .
C706 C705 C708 C707 -5(2) . .
C704 C705 C708 C707 83.3(19) . .
C706 C705 C708 C703 -85(2) . .
C704 C705 C708 C703 3.6(19) . .
C702 C703 C708 C713 -143(4) . .
C704 C703 C708 C713 128(4) . .
C702 C703 C708 C707 0(2) . .
C704 C703 C708 C707 -88(2) . .
C702 C703 C708 C705 85.0(18) . .
C704 C703 C708 C705 -3.6(19) . .
C704 C701 C709 O711 -139(4) . .
C702 C701 C709 O711 -19(5) . .
C706 C701 C709 O711 101(4) . .
C704 C701 C709 O710 47(3) . .
C702 C701 C709 O710 168(2) . .
C706 C701 C709 O710 -72(3) . .
O711 C709 O710 C712 2(5) . .
C701 C709 O710 C712 175(2) . .
C707 C708 C713 O715 65(5) . .
C705 C708 C713 O715 -56(6) . .
C703 C708 C713 O715 -169(3) . .
C707 C708 C713 O714 -83(5) . .
C705 C708 C713 O714 156(3) . .
C703 C708 C713 O714 43(5) . .
O715 C713 O714 C716 16(5) . .
C708 C713 O714 C716 169(4) . .
C95A C90A C91A C92A 86(4) . .
C90A C91A C92A C93A -24(5) . .
C91A C92A C93A C94A -52(6) . .
C92A C93A C94A C95A 86(4) . .
C93A C94A C95A C90A -23(6) . .
C91A C90A C95A C94A -53(6) . .
C95B C90B C91B C92B -46(4) . .
C90B C91B C92B C93B 49(5) . .
C91B C92B C93B C94B -60(4) . .
C92B C93B C94B C95B 73(3) . .
C91B C90B C95B C94B 58(4) . .
C93B C94B C95B C90B -76(3) . .
C95E C90E C91E C92E 16(6) . .
C90E C91E C92E C93E 56(6) . .
C91E C92E C93E C94E -79(4) . .
C92E C93E C94E C95E 16(6) . .
C93E C94E C95E C90E 58(5) . .
C91E C90E C95E C94E -79(5) . .
C95D C90D C91D C92D 26(6) . .
C90D C91D C92D C93D 46(6) . .
C91D C92D C93D C94D -74(5) . .
C92D C93D C94D C95D 18(6) . .
C91D C90D C95D C94D -80(4) . .
C93D C94D C95D C90D 52(5) . .
C95C C90C C91C C92C 58(6) . .
C90C C91C C92C C93C -56(6) . .
C91C C92C C93C C94C 57(6) . .
C92C C93C C94C C95C -60(6) . .
C93C C94C C95C C90C 61(6) . .
C91C C90C C95C C94C -60(6) . .

loop_
_exptl_oxdiff_crystal_face_indexfrac_h
_exptl_oxdiff_crystal_face_indexfrac_k
_exptl_oxdiff_crystal_face_indexfrac_l
_exptl_oxdiff_crystal_face_x
_exptl_oxdiff_crystal_face_y
_exptl_oxdiff_crystal_face_z
4.8464 -5.1722 15.8366 -0.2675 0.9006 0.3426
1.0077 -9.0133 -10.9989 0.5058 -0.4623 0.7955
0.0006 7.9960 -15.9960 0.5831 -0.4404 -0.7270
-3.8367 0.4080 18.2266 -0.9410 0.3327 0.0619
0.0066 -3.0132 -17.9969 0.6887 -0.6989 0.2758
-1.0551 11.2851 -2.8561 0.0086 -0.0023 -1.0000
5.0062 -1.0111 -16.9963 0.9727 -0.1978 -0.0378
-1.4896 -3.1786 -16.5193 0.5354 -0.7775 0.3300
2.2468 -5.2750 17.8679 -0.5141 0.7479 0.4200
-1.1772 1.9550 18.5922 -0.7850 0.6014 -0.1488
4.0036 3.9925 -16.9958 0.8936 -0.1993 -0.4672
-6.1950 0.2026 15.4396 -0.9894 0.0255 0.1427
-0.9955 -10.0067 0.9984 -0.0760 -0.2197 0.9375
0.9955 10.0067 -0.9984 0.0760 0.2197 -0.9375
-7.0028 8.0009 -7.9983 -0.1774 -0.7561 -0.5444
-7.9990 -0.0049 -7.9995 -0.2211 -0.9780 0.2109
1.9544 -0.4815 18.4166 -0.5668 0.8238 -0.0090
-0.9957 1.9898 -18.9963 0.6474 -0.7364 -0.1535
1.0056 -0.0116 -18.9962 0.7838 -0.5978 -0.0237
1.0074 -6.0136 -14.9978 0.6489 -0.5555 0.5226
-1.0339 0.3775 19.1830 -0.7937 0.6083 -0.0089
8.0039 -0.0055 -8.9973 0.8638 0.3659 -0.2086
-1.0075 8.0132 11.9986 -0.5409 0.4814 -0.7045
-0.6251 -3.3244 19.0709 -0.7527 0.5767 0.3176
2.1599 -3.1196 18.5755 -0.5523 0.8024 0.2259
4.0079 -10.0122 -7.9992 0.5915 -0.1125 0.8075
8.0005 -2.9973 7.9991 0.2293 0.9271 0.0625
-6.5673 -3.7384 10.6832 -0.8234 -0.2449 0.5118
-0.9933 -7.0125 -11.9987 0.4073 -0.6369 0.6658
